data_4133066
loop_
_publ_author_name
'Li, Yingwei'
'Luo, Tian-Yi'
'Zhou, Meng'
'Song, Yongbo'
'Rosi, Nathaniel L.'
'Jin, Rongchao'

_publ_section_title
;
 A Correlated Series of Au/Ag Nanoclusters Revealing the Evolutionary
 Patterns of Asymmetric Ag Doping.
;
_journal_issue 43
_journal_name_full 'Journal of the American Chemical Society'
_journal_page_first 14235
_journal_page_last 14243
_journal_paper_doi 10.1021/jacs.8b08335
_journal_volume 140
_journal_year 2018
_chemical_formula_moiety 'C150 H225 Ag5.76 Au17.24 S15'
_chemical_formula_sum 'C150 H225 Ag5.76 Au17.24 S15'
_chemical_formula_weight 6526.00
_space_group_crystal_system monoclinic
_space_group_IT_number 14
_space_group_name_Hall '-P 2yn'
_space_group_name_H-M_alt 'P 1 21/n 1'
_atom_sites_solution_hydrogens geom
_atom_sites_solution_primary direct
_audit_creation_date 2018-03-24
_audit_creation_method
;
Olex2 1.2
(compiled 2015.01.26 svn.r3150 for OlexSys, GUI svn.r4998)
;
_cell_angle_alpha 90
_cell_angle_beta 93.945(3)
_cell_angle_gamma 90
_cell_formula_units_Z 4
_cell_length_a 17.4350(8)
_cell_length_b 34.747(2)
_cell_length_c 31.2829(15)
_cell_measurement_reflns_used 9925
_cell_measurement_temperature 230(2)
_cell_measurement_theta_max 40.09
_cell_measurement_theta_min 2.54
_cell_volume 18906.7(17)
_computing_cell_refinement 'SAINT v8.34A (Bruker, 2013)'
_computing_data_reduction 'SAINT v8.34A (Bruker, 2013)'
_computing_molecular_graphics 'Olex2 (Dolomanov et al., 2009)'
_computing_publication_material 'Olex2 (Dolomanov et al., 2009)'
_computing_structure_refinement 'ShelXL (Sheldrick, 2008)'
_computing_structure_solution 'ShelXT (Sheldrick, 2015)'
_diffrn_ambient_temperature 230.01
_diffrn_detector 'CCD area detector'
_diffrn_detector_area_resol_mean 8
_diffrn_detector_type 'APEX II CCD'
_diffrn_measured_fraction_theta_full 0.337
_diffrn_measured_fraction_theta_max 0.992
_diffrn_measurement_device_type 'Bruker X8 Prospector Ultra'
_diffrn_measurement_method '\w and \f scans'
_diffrn_radiation_monochromator graphite
_diffrn_radiation_probe x-ray
_diffrn_radiation_type CuK\a
_diffrn_radiation_wavelength 1.54178
_diffrn_reflns_av_R_equivalents 0.1285
_diffrn_reflns_av_unetI/netI 0.1093
_diffrn_reflns_Laue_measured_fraction_full 0.337
_diffrn_reflns_Laue_measured_fraction_max 0.992
_diffrn_reflns_limit_h_max 14
_diffrn_reflns_limit_h_min -14
_diffrn_reflns_limit_k_max 28
_diffrn_reflns_limit_k_min -29
_diffrn_reflns_limit_l_max 26
_diffrn_reflns_limit_l_min -24
_diffrn_reflns_number 50213
_diffrn_reflns_point_group_measured_fraction_full 0.337
_diffrn_reflns_point_group_measured_fraction_max 0.992
_diffrn_reflns_theta_full 67.679
_diffrn_reflns_theta_max 40.169
_diffrn_reflns_theta_min 1.903
_diffrn_source 'IMuS micro-focus source'
_diffrn_source_target Cu
_diffrn_standards_number 0
_exptl_absorpt_coefficient_mu 30.920
_exptl_absorpt_correction_T_max 0.7479
_exptl_absorpt_correction_T_min 0.2869
_exptl_absorpt_correction_type multi-scan
_exptl_absorpt_process_details
;
SADABS-2014/4 (Bruker,2014/4) was used for absorption correction.
wR2(int) was 0.1530 before and 0.0819 after correction.
The Ratio of minimum to maximum transmission is 0.3836.
The \l/2 correction factor is 0.00150.
;
_exptl_crystal_colour brown
_exptl_crystal_colour_primary brown
_exptl_crystal_density_diffrn 2.293
_exptl_crystal_description rod
_exptl_crystal_F_000 11990
_exptl_crystal_size_max 0.2
_exptl_crystal_size_mid 0.02
_exptl_crystal_size_min 0.01
_refine_diff_density_max 2.736
_refine_diff_density_min -1.587
_refine_diff_density_rms 0.324
_refine_ls_extinction_method none
_refine_ls_goodness_of_fit_ref 1.059
_refine_ls_hydrogen_treatment constr
_refine_ls_matrix_type full
_refine_ls_number_parameters 1701
_refine_ls_number_reflns 11517
_refine_ls_number_restraints 2358
_refine_ls_restrained_S_all 0.952
_refine_ls_R_factor_all 0.1241
_refine_ls_R_factor_gt 0.0945
_refine_ls_shift/su_max 0.000
_refine_ls_shift/su_mean 0.000
_refine_ls_structure_factor_coef Fsqd
_refine_ls_weighting_details 'w=1/[\s^2^(Fo^2^)+(0.1037P)^2^+2750.2397P] where P=(Fo^2^+2Fc^2^)/3'
_refine_ls_weighting_scheme calc
_refine_ls_wR_factor_gt 0.2418
_refine_ls_wR_factor_ref 0.2617
_reflns_Friedel_coverage 0.000
_reflns_number_gt 8412
_reflns_number_total 11517
_reflns_threshold_expression 'I > 2\s(I)'
_cod_data_source_file ja8b08335_si_004.cif
_cod_data_source_block ltylyw20170918_0m_a
_cod_original_cell_volume 18906.9(17)
_cod_database_code 4133066
_shelxl_version_number 2014/6
_shelx_space_group_comment
;
The symmetry employed for this shelxl refinement is uniquely defined
by the following loop, which should always be used as a source of
symmetry information in preference to the above space-group names.
They are only intended as comments.
;
_shelx_estimated_absorpt_t_max 0.747
_shelx_estimated_absorpt_t_min 0.063
_olex2_refinement_description
;
1. Fixed Uiso
 At 1.2 times of:
  All C(H) groups, All C(H,H) groups
2. Shared sites
{Au2, Ag2}
{Au3, Ag3}
{Au4, Ag4}
{Au5, Ag5}
{Au6, Ag6}
{Au7, Ag7}
{Au8, Ag8}
{Au9, Ag9}
3. Uiso/Uaniso restraints and constraints
C1 \\sim C2 \\sim C3 \\sim C4 \\sim C5 \\sim C6 \\sim C7 \\sim C8 \\sim C9
\\sim C10: within 1.7A with sigma of 0.04 and sigma for terminal atoms of 0.08
C11 \\sim C12 \\sim C13 \\sim C14 \\sim C15 \\sim C16 \\sim C17 \\sim C18 \\sim
C19 \\sim C20: within 1.7A with sigma of 0.04 and sigma for terminal atoms of
0.08
C21 \\sim C22 \\sim C23 \\sim C24 \\sim C25 \\sim C26 \\sim C27 \\sim C28 \\sim
C29 \\sim C30: within 1.7A with sigma of 0.04 and sigma for terminal atoms of
0.08
C31 \\sim C32 \\sim C33 \\sim C34 \\sim C35 \\sim C36 \\sim C37 \\sim C38 \\sim
C39 \\sim C40: within 1.7A with sigma of 0.04 and sigma for terminal atoms of
0.08
C41 \\sim C42 \\sim C43 \\sim C44 \\sim C45 \\sim C46 \\sim C47 \\sim C48 \\sim
C49 \\sim C50: within 1.7A with sigma of 0.04 and sigma for terminal atoms of
0.08
C51 \\sim C52 \\sim C53 \\sim C54 \\sim C55 \\sim C56 \\sim C57 \\sim C58 \\sim
C59 \\sim C60: within 1.7A with sigma of 0.04 and sigma for terminal atoms of
0.08
C61 \\sim C62 \\sim C63 \\sim C64 \\sim C65 \\sim C66 \\sim C67 \\sim C68 \\sim
C69 \\sim C70: within 1.7A with sigma of 0.04 and sigma for terminal atoms of
0.08
C71 \\sim C72 \\sim C73 \\sim C74 \\sim C75 \\sim C76 \\sim C77 \\sim C78 \\sim
C79 \\sim C80: within 1.7A with sigma of 0.04 and sigma for terminal atoms of
0.08
C81 \\sim C82 \\sim C83 \\sim C84 \\sim C85 \\sim C86 \\sim C87 \\sim C88 \\sim
C89 \\sim C90: within 1.7A with sigma of 0.04 and sigma for terminal atoms of
0.08
C91 \\sim C92 \\sim C93 \\sim C94 \\sim C95 \\sim C96 \\sim C97 \\sim C98 \\sim
C99 \\sim C100: within 1.7A with sigma of 0.04 and sigma for terminal atoms of
0.08
C101 \\sim C102 \\sim C103 \\sim C104 \\sim C105 \\sim C106 \\sim C107 \\sim
C108 \\sim C109 \\sim C110: within 1.7A with sigma of 0.04 and sigma for
terminal atoms of 0.08
C111 \\sim C112 \\sim C113 \\sim C114 \\sim C115 \\sim C116 \\sim C117 \\sim
C118 \\sim C119 \\sim C120: within 1.7A with sigma of 0.04 and sigma for
terminal atoms of 0.08
C121 \\sim C122 \\sim C123 \\sim C124 \\sim C125 \\sim C126 \\sim C127 \\sim
C128 \\sim C129 \\sim C130: within 1.7A with sigma of 0.04 and sigma for
terminal atoms of 0.08
C131 \\sim C132 \\sim C133 \\sim C134 \\sim C135 \\sim C136 \\sim C137 \\sim
C138 \\sim C139 \\sim C140: within 1.7A with sigma of 0.04 and sigma for
terminal atoms of 0.08
C141 \\sim C142 \\sim C143 \\sim C144 \\sim C145 \\sim C146 \\sim C147 \\sim
C148 \\sim C149 \\sim C150: within 1.7A with sigma of 0.04 and sigma for
terminal atoms of 0.08
Uanis(Au2) = Uanis(Ag2)
Uanis(Au3) = Uanis(Ag3)
Uanis(Au4) = Uanis(Ag4)
Uanis(Au5) = Uanis(Ag5)
Uanis(Au6) = Uanis(Ag6)
Uanis(Au7) = Uanis(Ag7)
Uanis(Au8) = Uanis(Ag8)
Uanis(Au9) = Uanis(Ag9)
4. Rigid body (RIGU) restrains
 C1, C2, C3, C4, C5, C6, C7, C8, C9, C10
 with sigma for 1-2 distances of 0.004 and sigma for 1-3 distances of 0.004
 C11, C12, C13, C14, C15, C16, C17, C18, C19, C20
 with sigma for 1-2 distances of 0.004 and sigma for 1-3 distances of 0.004
 C21, C22, C23, C24, C25, C26, C27, C28, C29, C30
 with sigma for 1-2 distances of 0.004 and sigma for 1-3 distances of 0.004
 C31, C32, C33, C34, C35, C36, C37, C38, C39, C40
 with sigma for 1-2 distances of 0.004 and sigma for 1-3 distances of 0.004
 C41, C42, C43, C44, C45, C46, C47, C48, C49, C50
 with sigma for 1-2 distances of 0.004 and sigma for 1-3 distances of 0.004
 C51, C52, C53, C54, C55, C56, C57, C58, C59, C60
 with sigma for 1-2 distances of 0.004 and sigma for 1-3 distances of 0.004
 C61, C62, C63, C64, C65, C66, C67, C68, C69, C70
 with sigma for 1-2 distances of 0.004 and sigma for 1-3 distances of 0.004
 C71, C72, C73, C74, C75, C76, C77, C78, C79, C80
 with sigma for 1-2 distances of 0.004 and sigma for 1-3 distances of 0.004
 C81, C82, C83, C84, C85, C86, C87, C88, C89, C90
 with sigma for 1-2 distances of 0.004 and sigma for 1-3 distances of 0.004
 C91, C92, C93, C94, C95, C96, C97, C98, C99, C100
 with sigma for 1-2 distances of 0.004 and sigma for 1-3 distances of 0.004
 C101, C102, C103, C104, C105, C106, C107, C108, C109, C110
 with sigma for 1-2 distances of 0.004 and sigma for 1-3 distances of 0.004
 C111, C112, C113, C114, C115, C116, C117, C118, C119, C120
 with sigma for 1-2 distances of 0.004 and sigma for 1-3 distances of 0.004
 C121, C122, C123, C124, C125, C126, C127, C128, C129, C130
 with sigma for 1-2 distances of 0.004 and sigma for 1-3 distances of 0.004
 C131, C132, C133, C134, C135, C136, C137, C138, C139, C140
 with sigma for 1-2 distances of 0.004 and sigma for 1-3 distances of 0.004
 C141, C142, C143, C144, C145, C146, C147, C148, C149, C150
 with sigma for 1-2 distances of 0.004 and sigma for 1-3 distances of 0.004
5. Others
 Sof(Ag2)=1-FVAR(1)
 Sof(Au2)=FVAR(1)
 Sof(Ag3)=1-FVAR(2)
 Sof(Au3)=FVAR(2)
 Sof(Ag4)=1-FVAR(3)
 Sof(Au4)=FVAR(3)
 Sof(Ag5)=1-FVAR(4)
 Sof(Au5)=FVAR(4)
 Sof(Ag6)=1-FVAR(5)
 Sof(Au6)=FVAR(5)
 Sof(Ag7)=1-FVAR(6)
 Sof(Au7)=FVAR(6)
 Sof(Ag8)=1-FVAR(7)
 Sof(Au8)=FVAR(7)
 Sof(Ag9)=1-FVAR(8)
 Sof(Au9)=FVAR(8)
6.a Ternary CH refined with riding coordinates:
 C3(H3), C5(H5), C9(H9), C13(H13), C15(H15), C18(H18), C23(H23), C25(H25),
 C29(H29), C33(H33), C35(H35), C40(H40), C43(H43), C45(H45), C49(H49), C53(H53),
  C55(H55), C60(H60), C65(H65), C66(H66), C70(H70), C73(H73), C75(H75),
 C78(H78), C83(H83), C85(H85), C89(H89), C93(H93), C95(H95), C100(H100),
 C103(H103), C105(H105), C110(H110), C113(H113), C115(H115), C119(H119),
 C123(H123), C125(H125), C130(H130), C135(H135), C137(H137), C140(H140),
 C143(H143), C145(H145), C148(H148)
6.b Secondary CH2 refined with riding coordinates:
 C2(H2a,H2b), C4(H4a,H4b), C6(H6a,H6b), C7(H7a,H7b), C8(H8a,H8b), C10(H10a,
 H10b), C12(H12a,H12b), C14(H14a,H14b), C16(H16a,H16b), C17(H17a,H17b),
 C19(H19a,H19b), C20(H20a,H20b), C22(H22a,H22b), C24(H24a,H24b), C26(H26a,H26b),
  C27(H27a,H27b), C28(H28a,H28b), C30(H30a,H30b), C32(H32a,H32b), C34(H34a,
 H34b), C36(H36a,H36b), C37(H37a,H37b), C38(H38a,H38b), C39(H39a,H39b),
 C42(H42a,H42b), C44(H44a,H44b), C46(H46a,H46b), C47(H47a,H47b), C48(H48a,H48b),
  C50(H50a,H50b), C52(H52a,H52b), C54(H54a,H54b), C56(H56a,H56b), C57(H57a,
 H57b), C58(H58a,H58b), C59(H59a,H59b), C62(H62a,H62b), C63(H63a,H63b),
 C64(H64a,H64b), C67(H67a,H67b), C68(H68a,H68b), C69(H69a,H69b), C72(H72a,H72b),
  C74(H74a,H74b), C76(H76a,H76b), C77(H77a,H77b), C79(H79a,H79b), C80(H80a,
 H80b), C82(H82a,H82b), C84(H84a,H84b), C86(H86a,H86b), C87(H87a,H87b),
 C88(H88a,H88b), C90(H90a,H90b), C92(H92a,H92b), C94(H94a,H94b), C96(H96a,H96b),
  C97(H97a,H97b), C98(H98a,H98b), C99(H99a,H99b), C102(H10c,H10d), C104(H10e,
 H10f), C106(H10g,H10h), C107(H10i,H10j), C108(H10k,H10l), C109(H10m,H10n),
 C112(H11a,H11b), C114(H11c,H11d), C116(H11e,H11f), C117(H11g,H11h), C118(H11i,
 H11j), C120(H12c,H12d), C122(H12e,H12f), C124(H12g,H12h), C126(H12i,H12j),
 C127(H12k,H12l), C128(H12m,H12n), C129(H12o,H12p), C132(H13a,H13b), C133(H13c,
 H13d), C134(H13e,H13f), C136(H13g,H13h), C138(H13i,H13j), C139(H13k,H13l),
 C142(H14c,H14d), C144(H14e,H14f), C146(H14g,H14h), C147(H14i,H14j), C149(H14k,
 H14l), C150(H15a,H15b)
;
_olex2_submission_special_instructions 'No special instructions were received'

loop_
_space_group_symop_operation_xyz
'x, y, z'
'-x+1/2, y+1/2, -z+1/2'
'-x, -y, -z'
'x-1/2, -y-1/2, z-1/2'

loop_
_atom_site_label
_atom_site_type_symbol
_atom_site_fract_x
_atom_site_fract_y
_atom_site_fract_z
_atom_site_U_iso_or_equiv
_atom_site_adp_type
_atom_site_occupancy
_atom_site_site_symmetry_order
_atom_site_calc_flag
_atom_site_refinement_flags_posn
_atom_site_refinement_flags_adp
_atom_site_refinement_flags_occupancy
Au1 Au 0.65747(16) 0.57315(9) 0.26453(9) 0.0756(10) Uani 1 1 d . . .
Au2 Au 0.77516(17) 0.62352(10) 0.21748(9) 0.0676(19) Uani 0.81(3) 1 d . . P
Au3 Au 0.82715(16) 0.57801(9) 0.30006(10) 0.0661(18) Uani 0.82(3) 1 d . . P
Au4 Au 0.69759(16) 0.58105(9) 0.35347(9) 0.0613(18) Uani 0.76(3) 1 d . . P
Au5 Au 0.57708(15) 0.62595(9) 0.31348(9) 0.0621(18) Uani 0.84(3) 1 d . . P
Au6 Au 0.62210(17) 0.64924(10) 0.22937(10) 0.0637(19) Uani 0.68(3) 1 d . . P
Au7 Au 0.75158(17) 0.69946(10) 0.24403(9) 0.0672(18) Uani 0.82(3) 1 d . . P
Au8 Au 0.87817(16) 0.65470(10) 0.28520(9) 0.0599(18) Uani 0.71(3) 1 d . . P
Au9 Au 0.82894(16) 0.63126(9) 0.36686(9) 0.0600(18) Uani 0.80(3) 1 d . . P
Au10 Au 0.72699(14) 0.63936(8) 0.29758(8) 0.0520(8) Uani 1 1 d . . .
Au11 Au 0.68894(15) 0.60032(9) 0.45102(9) 0.0696(10) Uani 1 1 d . . .
Au12 Au 0.94386(15) 0.73830(9) 0.29902(9) 0.0678(10) Uani 1 1 d . . .
Au13 Au 0.82118(15) 0.69519(9) 0.43180(9) 0.0675(10) Uani 1 1 d . . .
Au14 Au 0.62432(15) 0.69359(9) 0.45581(8) 0.0638(9) Uani 1 1 d . . .
Au15 Au 0.50602(15) 0.68578(9) 0.37132(9) 0.0677(10) Uani 1 1 d . . .
Au16 Au 0.48054(16) 0.70258(9) 0.23738(10) 0.0743(10) Uani 1 1 d . . .
Au17 Au 0.83861(15) 0.77641(9) 0.37839(9) 0.0631(9) Uani 1 1 d . . .
Au18 Au 0.71766(15) 0.77941(9) 0.28133(9) 0.0692(10) Uani 1 1 d . . .
Au19 Au 0.54313(15) 0.77149(9) 0.31287(9) 0.0680(10) Uani 1 1 d . . .
Ag2 Ag 0.77516(17) 0.62352(10) 0.21748(9) 0.0676(19) Uani 0.19(3) 1 d . . P
Ag3 Ag 0.82715(16) 0.57801(9) 0.30006(10) 0.0661(18) Uani 0.18(3) 1 d . . P
Ag4 Ag 0.69759(16) 0.58105(9) 0.35347(9) 0.0613(18) Uani 0.24(3) 1 d . . P
Ag5 Ag 0.57708(15) 0.62595(9) 0.31348(9) 0.0621(18) Uani 0.16(3) 1 d . . P
Ag6 Ag 0.62210(17) 0.64924(10) 0.22937(10) 0.0637(19) Uani 0.32(3) 1 d . . P
Ag7 Ag 0.75158(17) 0.69946(10) 0.24403(9) 0.0672(18) Uani 0.18(3) 1 d . . P
Ag8 Ag 0.87817(16) 0.65470(10) 0.28520(9) 0.0599(18) Uani 0.29(3) 1 d . . P
Ag9 Ag 0.82894(16) 0.63126(9) 0.36686(9) 0.0600(18) Uani 0.20(3) 1 d . . P
Ag20 Ag 0.7874(4) 0.5364(2) 0.2176(2) 0.118(2) Uani 1 1 d . . .
Ag21 Ag 0.6768(2) 0.66292(15) 0.37872(14) 0.0599(14) Uani 1 1 d . . .
Ag22 Ag 0.6285(2) 0.70448(14) 0.30143(14) 0.0601(14) Uani 1 1 d . . .
Ag23 Ag 0.7884(3) 0.70859(14) 0.33542(14) 0.0605(14) Uani 1 1 d . . .
S1 S 0.8765(9) 0.5178(5) 0.2827(6) 0.078(6) Uani 1 1 d . . .
S2 S 0.8287(10) 0.5877(6) 0.1649(7) 0.094(7) Uani 1 1 d . . .
S3 S 0.6406(10) 0.5207(5) 0.2166(6) 0.078(6) Uani 1 1 d . . .
S4 S 0.6752(8) 0.5432(5) 0.4137(5) 0.062(5) Uani 1 1 d . . .
S5 S 0.6964(9) 0.6518(5) 0.4978(5) 0.068(5) Uani 1 1 d . . .
S6 S 0.4489(8) 0.6358(5) 0.3320(5) 0.064(5) Uani 1 1 d . . .
S7 S 0.5511(9) 0.7363(5) 0.4141(5) 0.065(5) Uani 1 1 d . . .
S8 S 0.5114(9) 0.6629(5) 0.1825(5) 0.068(5) Uani 1 1 d . . .
S9 S 0.4301(9) 0.7452(6) 0.2851(6) 0.075(6) Uani 1 1 d . . .
S10 S 0.7815(9) 0.7620(6) 0.2217(5) 0.074(6) Uani 1 1 d . . .
S11 S 0.6562(9) 0.7991(6) 0.3412(5) 0.072(5) Uani 1 1 d . . .
S12 S 0.9989(8) 0.6822(5) 0.2751(5) 0.054(5) Uani 1 1 d . . .
S13 S 0.9071(8) 0.7979(5) 0.3230(5) 0.060(5) Uani 1 1 d . . .
S14 S 0.8852(9) 0.6364(5) 0.4376(5) 0.070(5) Uani 1 1 d . . .
S15 S 0.7660(8) 0.7556(5) 0.4326(5) 0.066(5) Uani 1 1 d . . .
C1 C 0.987(4) 0.522(2) 0.284(2) 0.099(11) Uani 1 1 d . U .
C2 C 1.001(4) 0.551(2) 0.243(2) 0.101(12) Uani 1 1 d . U .
H2A H 0.9787 0.5403 0.2158 0.122 Uiso 1 1 calc R . .
H2B H 0.9787 0.5765 0.2473 0.122 Uiso 1 1 calc R . .
C3 C 1.089(4) 0.553(3) 0.243(3) 0.108(11) Uani 1 1 d . U .
H3 H 1.1043 0.5705 0.2204 0.129 Uiso 1 1 calc R . .
C4 C 1.121(4) 0.514(2) 0.238(2) 0.109(12) Uani 1 1 d . U .
H4A H 1.1767 0.5168 0.2347 0.131 Uiso 1 1 calc R . .
H4B H 1.0977 0.5029 0.2116 0.131 Uiso 1 1 calc R . .
C5 C 1.107(4) 0.486(3) 0.279(3) 0.109(11) Uani 1 1 d . U .
H5 H 1.1310 0.4607 0.2754 0.130 Uiso 1 1 calc R . .
C6 C 1.014(4) 0.484(2) 0.276(2) 0.103(12) Uani 1 1 d . U .
H6A H 0.9940 0.4750 0.2473 0.124 Uiso 1 1 calc R . .
H6B H 0.9962 0.4657 0.2972 0.124 Uiso 1 1 calc R . .
C7 C 1.015(4) 0.542(2) 0.325(2) 0.101(12) Uani 1 1 d . U .
H7A H 0.9985 0.5277 0.3501 0.121 Uiso 1 1 calc R . .
H7B H 0.9952 0.5681 0.3260 0.121 Uiso 1 1 calc R . .
C8 C 1.122(4) 0.568(3) 0.288(2) 0.109(12) Uani 1 1 d . U .
H8A H 1.1783 0.5701 0.2874 0.131 Uiso 1 1 calc R . .
H8B H 1.1020 0.5935 0.2930 0.131 Uiso 1 1 calc R . .
C9 C 1.105(4) 0.542(2) 0.326(3) 0.109(11) Uani 1 1 d . U .
H9 H 1.1295 0.5523 0.3538 0.130 Uiso 1 1 calc R . .
C10 C 1.137(4) 0.504(3) 0.315(3) 0.111(12) Uani 1 1 d . U .
H10A H 1.1918 0.5076 0.3118 0.133 Uiso 1 1 calc R . .
H10B H 1.1307 0.4870 0.3387 0.133 Uiso 1 1 calc R . .
C11 C 0.765(6) 0.596(4) 0.116(3) 0.156(16) Uani 1 1 d . U .
C12 C 0.759(5) 0.637(3) 0.104(3) 0.156(17) Uani 1 1 d . U .
H12A H 0.7247 0.6498 0.1232 0.187 Uiso 1 1 calc R . .
H12B H 0.8098 0.6490 0.1086 0.187 Uiso 1 1 calc R . .
C13 C 0.730(5) 0.643(4) 0.060(3) 0.157(16) Uani 1 1 d . U .
H13 H 0.7352 0.6702 0.0511 0.189 Uiso 1 1 calc R . .
C14 C 0.748(5) 0.616(3) 0.026(3) 0.159(17) Uani 1 1 d . U .
H14A H 0.7969 0.6232 0.0148 0.191 Uiso 1 1 calc R . .
H14B H 0.7080 0.6181 0.0023 0.191 Uiso 1 1 calc R . .
C15 C 0.753(5) 0.573(4) 0.041(3) 0.159(16) Uani 1 1 d . U .
H15 H 0.7764 0.5561 0.0202 0.191 Uiso 1 1 calc R . .
C16 C 0.790(5) 0.569(3) 0.083(3) 0.159(17) Uani 1 1 d . U .
H16A H 0.8451 0.5729 0.0809 0.191 Uiso 1 1 calc R . .
H16B H 0.7818 0.5432 0.0933 0.191 Uiso 1 1 calc R . .
C17 C 0.665(5) 0.564(3) 0.044(3) 0.160(17) Uani 1 1 d . U .
H17A H 0.6569 0.5374 0.0507 0.192 Uiso 1 1 calc R . .
H17B H 0.6372 0.5700 0.0159 0.192 Uiso 1 1 calc R . .
C18 C 0.636(6) 0.592(4) 0.080(3) 0.159(16) Uani 1 1 d . U .
H18 H 0.5830 0.5832 0.0833 0.191 Uiso 1 1 calc R . .
C19 C 0.681(5) 0.584(3) 0.124(2) 0.159(17) Uani 1 1 d . U .
H19A H 0.6603 0.5990 0.1467 0.191 Uiso 1 1 calc R . .
H19B H 0.6789 0.5563 0.1316 0.191 Uiso 1 1 calc R . .
C20 C 0.631(5) 0.631(3) 0.072(3) 0.160(17) Uani 1 1 d . U .
H20A H 0.6156 0.6452 0.0970 0.192 Uiso 1 1 calc R . .
H20B H 0.5947 0.6370 0.0473 0.192 Uiso 1 1 calc R . .
C21 C 0.619(4) 0.480(2) 0.251(3) 0.105(11) Uani 1 1 d . U .
C22 C 0.689(4) 0.475(2) 0.285(2) 0.107(12) Uani 1 1 d . U .
H22A H 0.6902 0.4967 0.3056 0.128 Uiso 1 1 calc R . .
H22B H 0.7372 0.4757 0.2705 0.128 Uiso 1 1 calc R . .
C23 C 0.679(4) 0.433(2) 0.311(3) 0.109(11) Uani 1 1 d . U .
H23 H 0.7229 0.4275 0.3315 0.131 Uiso 1 1 calc R . .
C24 C 0.658(4) 0.397(2) 0.279(2) 0.112(12) Uani 1 1 d . U .
H24A H 0.7038 0.3891 0.2652 0.134 Uiso 1 1 calc R . .
H24B H 0.6414 0.3754 0.2964 0.134 Uiso 1 1 calc R . .
C25 C 0.593(4) 0.407(3) 0.245(3) 0.110(11) Uani 1 1 d . U .
H25 H 0.5812 0.3855 0.2249 0.132 Uiso 1 1 calc R . .
C26 C 0.608(4) 0.443(2) 0.222(2) 0.108(12) Uani 1 1 d . U .
H26A H 0.5648 0.4478 0.2005 0.129 Uiso 1 1 calc R . .
H26B H 0.6542 0.4397 0.2061 0.129 Uiso 1 1 calc R . .
C27 C 0.550(4) 0.485(2) 0.276(2) 0.105(11) Uani 1 1 d . U .
H27A H 0.5068 0.4927 0.2561 0.127 Uiso 1 1 calc R . .
H27B H 0.5597 0.5065 0.2962 0.127 Uiso 1 1 calc R . .
C28 C 0.524(4) 0.417(2) 0.273(2) 0.109(11) Uani 1 1 d . U .
H28A H 0.4780 0.4200 0.2530 0.131 Uiso 1 1 calc R . .
H28B H 0.5151 0.3943 0.2904 0.131 Uiso 1 1 calc R . .
C29 C 0.527(4) 0.450(3) 0.301(3) 0.108(11) Uani 1 1 d . U .
H29 H 0.4790 0.4537 0.3160 0.130 Uiso 1 1 calc R . .
C30 C 0.601(4) 0.440(3) 0.333(2) 0.110(11) Uani 1 1 d . U .
H30A H 0.6093 0.4616 0.3528 0.132 Uiso 1 1 calc R . .
H30B H 0.5900 0.4173 0.3492 0.132 Uiso 1 1 calc R . .
C31 C 0.764(6) 0.512(3) 0.429(4) 0.155(16) Uani 1 1 d . U .
C32 C 0.791(5) 0.496(3) 0.391(3) 0.159(16) Uani 1 1 d . U .
H32A H 0.8018 0.5157 0.3706 0.191 Uiso 1 1 calc R . .
H32B H 0.7537 0.4776 0.3782 0.191 Uiso 1 1 calc R . .
C33 C 0.881(6) 0.470(3) 0.411(3) 0.158(16) Uani 1 1 d . U .
H33 H 0.9110 0.4586 0.3885 0.190 Uiso 1 1 calc R . .
C34 C 0.819(6) 0.440(3) 0.435(3) 0.158(16) Uani 1 1 d . U .
H34A H 0.7709 0.4384 0.4175 0.189 Uiso 1 1 calc R . .
H34B H 0.8416 0.4140 0.4366 0.189 Uiso 1 1 calc R . .
C35 C 0.803(6) 0.450(3) 0.475(4) 0.158(16) Uani 1 1 d . U .
H35 H 0.7821 0.4289 0.4920 0.189 Uiso 1 1 calc R . .
C36 C 0.741(5) 0.490(3) 0.467(3) 0.158(16) Uani 1 1 d . U .
H36A H 0.6881 0.4806 0.4623 0.190 Uiso 1 1 calc R . .
H36B H 0.7448 0.5059 0.4927 0.190 Uiso 1 1 calc R . .
C37 C 0.819(5) 0.533(3) 0.459(3) 0.155(16) Uani 1 1 d . U .
H37A H 0.7898 0.5440 0.4822 0.186 Uiso 1 1 calc R . .
H37B H 0.8400 0.5548 0.4439 0.186 Uiso 1 1 calc R . .
C38 C 0.858(6) 0.476(3) 0.500(3) 0.157(16) Uani 1 1 d . U .
H38A H 0.8324 0.4841 0.5254 0.188 Uiso 1 1 calc R . .
H38B H 0.9019 0.4600 0.5101 0.188 Uiso 1 1 calc R . .
C39 C 0.921(6) 0.500(3) 0.436(3) 0.156(16) Uani 1 1 d . U .
H39A H 0.9218 0.5232 0.4193 0.187 Uiso 1 1 calc R . .
H39B H 0.9747 0.4914 0.4421 0.187 Uiso 1 1 calc R . .
C40 C 0.887(6) 0.510(3) 0.481(3) 0.155(15) Uani 1 1 d . U .
H40 H 0.9227 0.5248 0.5001 0.186 Uiso 1 1 calc R . .
C41 C 0.635(5) 0.639(2) 0.542(2) 0.100(11) Uani 1 1 d . U .
C42 C 0.547(4) 0.632(2) 0.523(2) 0.099(11) Uani 1 1 d . U .
H42A H 0.5256 0.6548 0.5093 0.118 Uiso 1 1 calc R . .
H42B H 0.5457 0.6106 0.5025 0.118 Uiso 1 1 calc R . .
C43 C 0.502(5) 0.621(2) 0.562(2) 0.103(11) Uani 1 1 d . U .
H43 H 0.4473 0.6160 0.5522 0.123 Uiso 1 1 calc R . .
C44 C 0.540(5) 0.579(2) 0.583(2) 0.107(12) Uani 1 1 d . U .
H44A H 0.5112 0.5699 0.6067 0.128 Uiso 1 1 calc R . .
H44B H 0.5411 0.5592 0.5611 0.128 Uiso 1 1 calc R . .
C45 C 0.626(5) 0.591(2) 0.600(2) 0.107(11) Uani 1 1 d . U .
H45 H 0.6508 0.5678 0.6136 0.129 Uiso 1 1 calc R . .
C46 C 0.667(5) 0.601(2) 0.563(2) 0.105(11) Uani 1 1 d . U .
H46A H 0.6622 0.5804 0.5416 0.126 Uiso 1 1 calc R . .
H46B H 0.7217 0.6044 0.5715 0.126 Uiso 1 1 calc R . .
C47 C 0.633(5) 0.671(2) 0.573(2) 0.102(11) Uani 1 1 d . U .
H47A H 0.6144 0.6945 0.5585 0.122 Uiso 1 1 calc R . .
H47B H 0.6861 0.6763 0.5849 0.122 Uiso 1 1 calc R . .
C48 C 0.629(5) 0.622(2) 0.632(2) 0.111(12) Uani 1 1 d . U .
H48A H 0.6828 0.6288 0.6395 0.133 Uiso 1 1 calc R . .
H48B H 0.6059 0.6135 0.6578 0.133 Uiso 1 1 calc R . .
C49 C 0.581(5) 0.663(2) 0.613(2) 0.107(11) Uani 1 1 d . U .
H49 H 0.5817 0.6844 0.6339 0.128 Uiso 1 1 calc R . .
C50 C 0.505(5) 0.656(2) 0.592(2) 0.104(11) Uani 1 1 d . U .
H50A H 0.4897 0.6786 0.5745 0.125 Uiso 1 1 calc R . .
H50B H 0.4685 0.6525 0.6134 0.125 Uiso 1 1 calc R . .
C51 C 0.419(4) 0.597(2) 0.372(2) 0.089(10) Uani 1 1 d . U .
C52 C 0.488(4) 0.591(2) 0.407(2) 0.087(10) Uani 1 1 d . U .
H52A H 0.4972 0.6138 0.4242 0.104 Uiso 1 1 calc R . .
H52B H 0.5354 0.5847 0.3927 0.104 Uiso 1 1 calc R . .
C53 C 0.466(4) 0.554(2) 0.438(2) 0.089(10) Uani 1 1 d . U .
H53 H 0.5059 0.5471 0.4605 0.107 Uiso 1 1 calc R . .
C54 C 0.392(4) 0.566(2) 0.453(2) 0.085(10) Uani 1 1 d . U .
H54A H 0.3738 0.5453 0.4703 0.102 Uiso 1 1 calc R . .
H54B H 0.4036 0.5879 0.4729 0.102 Uiso 1 1 calc R . .
C55 C 0.334(4) 0.577(2) 0.427(2) 0.093(10) Uani 1 1 d . U .
H55 H 0.2901 0.5842 0.4436 0.111 Uiso 1 1 calc R . .
C56 C 0.353(4) 0.612(2) 0.394(2) 0.092(10) Uani 1 1 d . U .
H56A H 0.3086 0.6172 0.3734 0.111 Uiso 1 1 calc R . .
H56B H 0.3661 0.6361 0.4094 0.111 Uiso 1 1 calc R . .
C57 C 0.413(4) 0.559(2) 0.341(2) 0.094(10) Uani 1 1 d . U .
H57A H 0.3763 0.5619 0.3166 0.113 Uiso 1 1 calc R . .
H57B H 0.4633 0.5511 0.3319 0.113 Uiso 1 1 calc R . .
C58 C 0.444(4) 0.522(2) 0.406(2) 0.095(10) Uani 1 1 d . U .
H58A H 0.4897 0.5162 0.3904 0.114 Uiso 1 1 calc R . .
H58B H 0.4322 0.4992 0.4223 0.114 Uiso 1 1 calc R . .
C59 C 0.313(4) 0.542(2) 0.397(2) 0.097(10) Uani 1 1 d . U .
H59A H 0.2944 0.5204 0.4143 0.116 Uiso 1 1 calc R . .
H59B H 0.2723 0.5487 0.3755 0.116 Uiso 1 1 calc R . .
C60 C 0.383(4) 0.529(2) 0.376(2) 0.097(10) Uani 1 1 d . U .
H60 H 0.3703 0.5046 0.3609 0.116 Uiso 1 1 calc R . .
C61 C 0.477(4) 0.749(3) 0.442(3) 0.142(15) Uani 1 1 d . U .
C62 C 0.413(4) 0.773(3) 0.414(3) 0.145(15) Uani 1 1 d . U .
H62A H 0.3880 0.7558 0.3920 0.175 Uiso 1 1 calc R . .
H62B H 0.4377 0.7939 0.3987 0.175 Uiso 1 1 calc R . .
C63 C 0.506(4) 0.779(3) 0.473(3) 0.143(15) Uani 1 1 d . U .
H63A H 0.5160 0.8033 0.4576 0.172 Uiso 1 1 calc R . .
H63B H 0.5542 0.7709 0.4879 0.172 Uiso 1 1 calc R . .
C64 C 0.431(4) 0.726(3) 0.464(3) 0.142(15) Uani 1 1 d . U .
H64A H 0.4660 0.7120 0.4839 0.171 Uiso 1 1 calc R . .
H64B H 0.4108 0.7072 0.4427 0.171 Uiso 1 1 calc R . .
C65 C 0.362(4) 0.737(3) 0.490(3) 0.139(14) Uani 1 1 d . U .
H65 H 0.3375 0.7140 0.5013 0.167 Uiso 1 1 calc R . .
C66 C 0.441(4) 0.787(3) 0.508(3) 0.143(14) Uani 1 1 d . U .
H66 H 0.4649 0.8024 0.5314 0.172 Uiso 1 1 calc R . .
C67 C 0.383(4) 0.767(3) 0.524(3) 0.143(15) Uani 1 1 d . U .
H67A H 0.3387 0.7834 0.5281 0.171 Uiso 1 1 calc R . .
H67B H 0.3997 0.7544 0.5508 0.171 Uiso 1 1 calc R . .
C68 C 0.310(4) 0.756(3) 0.451(3) 0.143(15) Uani 1 1 d . U .
H68A H 0.3138 0.7420 0.4239 0.172 Uiso 1 1 calc R . .
H68B H 0.2558 0.7575 0.4573 0.172 Uiso 1 1 calc R . .
C69 C 0.381(4) 0.823(3) 0.468(3) 0.143(15) Uani 1 1 d . U .
H69A H 0.3487 0.8412 0.4821 0.172 Uiso 1 1 calc R . .
H69B H 0.4138 0.8370 0.4482 0.172 Uiso 1 1 calc R . .
C70 C 0.341(4) 0.793(3) 0.448(3) 0.146(15) Uani 1 1 d . U .
H70 H 0.3049 0.8056 0.4274 0.175 Uiso 1 1 calc R . .
C71 C 0.436(5) 0.624(2) 0.182(3) 0.107(11) Uani 1 1 d . U .
C72 C 0.447(4) 0.596(2) 0.222(3) 0.108(12) Uani 1 1 d . U .
H72A H 0.4996 0.5860 0.2247 0.130 Uiso 1 1 calc R . .
H72B H 0.4373 0.6099 0.2483 0.130 Uiso 1 1 calc R . .
C73 C 0.390(4) 0.562(2) 0.216(3) 0.109(11) Uani 1 1 d . U .
H73 H 0.3918 0.5452 0.2416 0.131 Uiso 1 1 calc R . .
C74 C 0.400(5) 0.541(2) 0.176(3) 0.111(12) Uani 1 1 d . U .
H74A H 0.4502 0.5275 0.1788 0.133 Uiso 1 1 calc R . .
H74B H 0.3601 0.5211 0.1727 0.133 Uiso 1 1 calc R . .
C75 C 0.397(4) 0.564(2) 0.140(3) 0.111(11) Uani 1 1 d . U .
H75 H 0.4067 0.5493 0.1145 0.134 Uiso 1 1 calc R . .
C76 C 0.448(4) 0.598(2) 0.144(3) 0.110(12) Uani 1 1 d . U .
H76A H 0.4392 0.6136 0.1176 0.132 Uiso 1 1 calc R . .
H76B H 0.5013 0.5895 0.1454 0.132 Uiso 1 1 calc R . .
C77 C 0.361(4) 0.639(2) 0.177(3) 0.111(12) Uani 1 1 d . U .
H77A H 0.3560 0.6547 0.1512 0.133 Uiso 1 1 calc R . .
H77B H 0.3533 0.6561 0.2016 0.133 Uiso 1 1 calc R . .
C78 C 0.296(5) 0.610(2) 0.175(3) 0.112(11) Uani 1 1 d . U .
H78 H 0.2433 0.6200 0.1739 0.135 Uiso 1 1 calc R . .
C79 C 0.315(4) 0.580(2) 0.207(3) 0.112(12) Uani 1 1 d . U .
H79A H 0.3016 0.5913 0.2345 0.135 Uiso 1 1 calc R . .
H79B H 0.2793 0.5590 0.2009 0.135 Uiso 1 1 calc R . .
C80 C 0.317(4) 0.586(2) 0.135(3) 0.113(12) Uani 1 1 d . U .
H80A H 0.3180 0.6030 0.1099 0.136 Uiso 1 1 calc R . .
H80B H 0.2771 0.5665 0.1282 0.136 Uiso 1 1 calc R . .
C81 C 0.379(4) 0.784(2) 0.254(2) 0.095(10) Uani 1 1 d . U .
C82 C 0.436(4) 0.799(2) 0.222(2) 0.095(11) Uani 1 1 d . U .
H82A H 0.4497 0.7788 0.2021 0.114 Uiso 1 1 calc R . .
H82B H 0.4834 0.8082 0.2375 0.114 Uiso 1 1 calc R . .
C83 C 0.397(4) 0.835(2) 0.195(2) 0.097(10) Uani 1 1 d . U .
H83 H 0.4339 0.8451 0.1750 0.116 Uiso 1 1 calc R . .
C84 C 0.372(4) 0.867(2) 0.223(2) 0.100(11) Uani 1 1 d . U .
H84A H 0.3424 0.8862 0.2058 0.120 Uiso 1 1 calc R . .
H84B H 0.4156 0.8787 0.2384 0.120 Uiso 1 1 calc R . .
C85 C 0.321(4) 0.846(2) 0.252(2) 0.102(11) Uani 1 1 d . U .
H85 H 0.3007 0.8656 0.2709 0.122 Uiso 1 1 calc R . .
C86 C 0.355(4) 0.814(2) 0.283(2) 0.099(11) Uani 1 1 d . U .
H86A H 0.3993 0.8237 0.3005 0.119 Uiso 1 1 calc R . .
H86B H 0.3164 0.8044 0.3012 0.119 Uiso 1 1 calc R . .
C87 C 0.318(4) 0.763(2) 0.220(2) 0.096(11) Uani 1 1 d . U .
H87A H 0.3451 0.7474 0.1993 0.115 Uiso 1 1 calc R . .
H87B H 0.2825 0.7468 0.2342 0.115 Uiso 1 1 calc R . .
C88 C 0.255(4) 0.829(2) 0.228(2) 0.102(11) Uani 1 1 d . U .
H88A H 0.2271 0.8498 0.2123 0.122 Uiso 1 1 calc R . .
H88B H 0.2200 0.8184 0.2483 0.122 Uiso 1 1 calc R . .
C89 C 0.274(5) 0.797(2) 0.196(2) 0.099(11) Uani 1 1 d . U .
H89 H 0.2270 0.7876 0.1802 0.119 Uiso 1 1 calc R . .
C90 C 0.325(4) 0.815(2) 0.166(2) 0.098(11) Uani 1 1 d . U .
H90A H 0.2966 0.8349 0.1487 0.117 Uiso 1 1 calc R . .
H90B H 0.3440 0.7959 0.1464 0.117 Uiso 1 1 calc R . .
C91 C 0.720(5) 0.773(3) 0.168(3) 0.146(16) Uani 1 1 d . U .
C92 C 0.758(5) 0.751(3) 0.130(3) 0.149(16) Uani 1 1 d . U .
H92A H 0.8111 0.7592 0.1284 0.178 Uiso 1 1 calc R . .
H92B H 0.7554 0.7234 0.1339 0.178 Uiso 1 1 calc R . .
C93 C 0.707(5) 0.765(3) 0.091(3) 0.150(16) Uani 1 1 d . U .
H93 H 0.7258 0.7531 0.0644 0.180 Uiso 1 1 calc R . .
C94 C 0.718(5) 0.803(3) 0.091(3) 0.152(16) Uani 1 1 d . U .
H94A H 0.7132 0.8115 0.0608 0.183 Uiso 1 1 calc R . .
H94B H 0.7717 0.8076 0.1010 0.183 Uiso 1 1 calc R . .
C95 C 0.674(5) 0.828(3) 0.113(3) 0.151(16) Uani 1 1 d . U .
H95 H 0.6774 0.8556 0.1045 0.181 Uiso 1 1 calc R . .
C96 C 0.727(5) 0.815(3) 0.166(3) 0.151(16) Uani 1 1 d . U .
H96A H 0.7804 0.8235 0.1674 0.181 Uiso 1 1 calc R . .
H96B H 0.7016 0.8272 0.1902 0.181 Uiso 1 1 calc R . .
C97 C 0.635(4) 0.760(3) 0.173(3) 0.146(16) Uani 1 1 d . U .
H97A H 0.6131 0.7733 0.1969 0.175 Uiso 1 1 calc R . .
H97B H 0.6324 0.7318 0.1786 0.175 Uiso 1 1 calc R . .
C98 C 0.636(5) 0.755(3) 0.095(3) 0.149(16) Uani 1 1 d . U .
H98A H 0.6351 0.7266 0.0983 0.179 Uiso 1 1 calc R . .
H98B H 0.6073 0.7602 0.0673 0.179 Uiso 1 1 calc R . .
C99 C 0.593(5) 0.815(3) 0.132(3) 0.147(16) Uani 1 1 d . U .
H99A H 0.5911 0.8226 0.1617 0.177 Uiso 1 1 calc R . .
H99B H 0.5494 0.8260 0.1150 0.177 Uiso 1 1 calc R . .
C100 C 0.592(5) 0.771(3) 0.128(3) 0.147(16) Uani 1 1 d . U .
H100 H 0.5386 0.7609 0.1258 0.176 Uiso 1 1 calc R . .
C101 C 0.647(4) 0.851(2) 0.338(2) 0.099(11) Uani 1 1 d . U .
C102 C 0.589(4) 0.860(2) 0.369(2) 0.099(11) Uani 1 1 d . U .
H10C H 0.6064 0.8520 0.3982 0.119 Uiso 1 1 calc R . .
H10D H 0.5400 0.8475 0.3611 0.119 Uiso 1 1 calc R . .
C103 C 0.577(4) 0.907(2) 0.368(3) 0.103(11) Uani 1 1 d . U .
H103 H 0.5432 0.9124 0.3913 0.124 Uiso 1 1 calc R . .
C104 C 0.650(4) 0.927(2) 0.380(3) 0.109(11) Uani 1 1 d . U .
H10E H 0.6721 0.9191 0.4084 0.131 Uiso 1 1 calc R . .
H10F H 0.6429 0.9550 0.3796 0.131 Uiso 1 1 calc R . .
C105 C 0.701(4) 0.913(3) 0.343(3) 0.109(11) Uani 1 1 d . U .
H105 H 0.7508 0.9260 0.3486 0.130 Uiso 1 1 calc R . .
C106 C 0.718(4) 0.868(2) 0.347(3) 0.105(12) Uani 1 1 d . U .
H10G H 0.7545 0.8597 0.3258 0.126 Uiso 1 1 calc R . .
H10H H 0.7401 0.8609 0.3756 0.126 Uiso 1 1 calc R . .
C107 C 0.600(4) 0.862(2) 0.296(2) 0.099(11) Uani 1 1 d . U .
H10I H 0.5474 0.8510 0.2956 0.119 Uiso 1 1 calc R . .
H10J H 0.6242 0.8515 0.2708 0.119 Uiso 1 1 calc R . .
C108 C 0.537(4) 0.918(2) 0.330(2) 0.102(11) Uani 1 1 d . U .
H10K H 0.5226 0.9454 0.3311 0.123 Uiso 1 1 calc R . .
H10L H 0.4902 0.9027 0.3244 0.123 Uiso 1 1 calc R . .
C109 C 0.670(4) 0.929(3) 0.308(3) 0.109(11) Uani 1 1 d . U .
H10M H 0.7051 0.9263 0.2856 0.131 Uiso 1 1 calc R . .
H10N H 0.6611 0.9561 0.3135 0.131 Uiso 1 1 calc R . .
C110 C 0.597(4) 0.911(2) 0.295(3) 0.103(11) Uani 1 1 d . U .
H110 H 0.5772 0.9202 0.2661 0.124 Uiso 1 1 calc R . .
C111 C 1.015(4) 0.689(2) 0.221(2) 0.086(10) Uani 1 1 d . U .
C112 C 1.053(4) 0.658(2) 0.203(2) 0.090(10) Uani 1 1 d . U .
H11A H 1.0189 0.6352 0.2026 0.109 Uiso 1 1 calc R . .
H11B H 1.0992 0.6512 0.2212 0.109 Uiso 1 1 calc R . .
C113 C 1.077(4) 0.663(2) 0.158(2) 0.094(10) Uani 1 1 d . U .
H113 H 1.1075 0.6406 0.1500 0.112 Uiso 1 1 calc R . .
C114 C 1.124(4) 0.698(2) 0.154(2) 0.094(11) Uani 1 1 d . U .
H11C H 1.1370 0.7000 0.1239 0.112 Uiso 1 1 calc R . .
H11D H 1.1727 0.6941 0.1713 0.112 Uiso 1 1 calc R . .
C115 C 1.086(4) 0.736(2) 0.168(2) 0.092(10) Uani 1 1 d . U .
H115 H 1.1202 0.7584 0.1659 0.111 Uiso 1 1 calc R . .
C116 C 1.069(4) 0.726(2) 0.2164(19) 0.087(10) Uani 1 1 d . U .
H11E H 1.1187 0.7207 0.2325 0.104 Uiso 1 1 calc R . .
H11F H 1.0459 0.7480 0.2294 0.104 Uiso 1 1 calc R . .
C117 C 0.948(4) 0.696(2) 0.1916(18) 0.085(10) Uani 1 1 d . U .
H11G H 0.9225 0.7197 0.2011 0.102 Uiso 1 1 calc R . .
H11H H 0.9124 0.6750 0.1942 0.102 Uiso 1 1 calc R . .
C118 C 1.007(4) 0.741(2) 0.139(2) 0.092(11) Uani 1 1 d . U .
H11I H 0.9772 0.7625 0.1493 0.110 Uiso 1 1 calc R . .
H11J H 1.0175 0.7460 0.1090 0.110 Uiso 1 1 calc R . .
C119 C 0.962(4) 0.701(2) 0.143(2) 0.089(10) Uani 1 1 d . U .
H119 H 0.9111 0.7039 0.1266 0.107 Uiso 1 1 calc R . .
C120 C 1.001(4) 0.664(2) 0.128(2) 0.093(11) Uani 1 1 d . U .
H12C H 1.0124 0.6662 0.0975 0.111 Uiso 1 1 calc R . .
H12D H 0.9693 0.6417 0.1319 0.111 Uiso 1 1 calc R . .
C121 C 0.994(4) 0.820(2) 0.346(3) 0.105(11) Uani 1 1 d . U .
C122 C 1.046(4) 0.831(2) 0.315(3) 0.108(12) Uani 1 1 d . U .
H12E H 1.0188 0.8478 0.2934 0.130 Uiso 1 1 calc R . .
H12F H 1.0622 0.8079 0.2996 0.130 Uiso 1 1 calc R . .
C123 C 1.118(4) 0.852(2) 0.334(3) 0.111(11) Uani 1 1 d . U .
H123 H 1.1519 0.8595 0.3113 0.134 Uiso 1 1 calc R . .
C124 C 1.092(4) 0.888(2) 0.358(3) 0.110(12) Uani 1 1 d . U .
H12G H 1.1374 0.9013 0.3715 0.132 Uiso 1 1 calc R . .
H12H H 1.0668 0.9062 0.3370 0.132 Uiso 1 1 calc R . .
C125 C 1.039(4) 0.877(2) 0.390(3) 0.108(11) Uani 1 1 d . U .
H125 H 1.0232 0.9000 0.4063 0.130 Uiso 1 1 calc R . .
C126 C 0.968(4) 0.856(2) 0.373(3) 0.104(12) Uani 1 1 d . U .
H12I H 0.9356 0.8731 0.3547 0.125 Uiso 1 1 calc R . .
H12J H 0.9380 0.8472 0.3966 0.125 Uiso 1 1 calc R . .
C127 C 1.037(4) 0.789(2) 0.378(3) 0.109(12) Uani 1 1 d . U .
H12K H 1.0642 0.7702 0.3617 0.130 Uiso 1 1 calc R . .
H12L H 0.9999 0.7762 0.3949 0.130 Uiso 1 1 calc R . .
C128 C 1.163(4) 0.824(2) 0.368(3) 0.115(12) Uani 1 1 d . U .
H12M H 1.2113 0.8361 0.3789 0.138 Uiso 1 1 calc R . .
H12N H 1.1741 0.7998 0.3546 0.138 Uiso 1 1 calc R . .
C129 C 1.085(4) 0.849(2) 0.422(3) 0.110(12) Uani 1 1 d . U .
H12O H 1.1323 0.8621 0.4317 0.132 Uiso 1 1 calc R . .
H12P H 1.0546 0.8460 0.4472 0.132 Uiso 1 1 calc R . .
C130 C 1.102(4) 0.817(3) 0.411(3) 0.114(12) Uani 1 1 d . U .
H130 H 1.1272 0.8017 0.4346 0.137 Uiso 1 1 calc R . .
C131 C 0.991(4) 0.650(2) 0.434(2) 0.083(10) Uani 1 1 d . U .
C132 C 1.023(4) 0.672(2) 0.475(2) 0.086(10) Uani 1 1 d . U .
H13A H 0.9960 0.6969 0.4774 0.103 Uiso 1 1 calc R . .
H13B H 1.0151 0.6573 0.5011 0.103 Uiso 1 1 calc R . .
C133 C 1.029(3) 0.610(2) 0.430(2) 0.084(10) Uani 1 1 d . U .
H13C H 1.0139 0.5978 0.4021 0.101 Uiso 1 1 calc R . .
H13D H 1.0156 0.5925 0.4529 0.101 Uiso 1 1 calc R . .
C134 C 1.002(3) 0.676(2) 0.394(2) 0.085(10) Uani 1 1 d . U .
H13E H 0.9831 0.6631 0.3672 0.102 Uiso 1 1 calc R . .
H13F H 0.9759 0.7006 0.3962 0.102 Uiso 1 1 calc R . .
C135 C 1.111(4) 0.680(2) 0.472(2) 0.089(10) Uani 1 1 d . U .
H135 H 1.1334 0.6939 0.4977 0.106 Uiso 1 1 calc R . .
C136 C 1.145(4) 0.639(2) 0.470(2) 0.089(10) Uani 1 1 d . U .
H13G H 1.2010 0.6404 0.4698 0.107 Uiso 1 1 calc R . .
H13H H 1.1317 0.6240 0.4947 0.107 Uiso 1 1 calc R . .
C137 C 1.116(4) 0.621(2) 0.434(2) 0.087(10) Uani 1 1 d . U .
H137 H 1.1444 0.5967 0.4334 0.104 Uiso 1 1 calc R . .
C138 C 1.133(4) 0.641(2) 0.393(2) 0.087(10) Uani 1 1 d . U .
H13I H 1.1136 0.6254 0.3680 0.104 Uiso 1 1 calc R . .
H13J H 1.1887 0.6445 0.3911 0.104 Uiso 1 1 calc R . .
C139 C 1.116(4) 0.703(2) 0.432(2) 0.087(10) Uani 1 1 d . U .
H13K H 1.0854 0.7269 0.4337 0.104 Uiso 1 1 calc R . .
H13L H 1.1697 0.7110 0.4289 0.104 Uiso 1 1 calc R . .
C140 C 1.088(4) 0.681(2) 0.395(2) 0.088(10) Uani 1 1 d . U .
H140 H 1.0998 0.6962 0.3692 0.105 Uiso 1 1 calc R . .
C141 C 0.804(5) 0.779(3) 0.485(2) 0.113(12) Uani 1 1 d . U .
C142 C 0.888(4) 0.776(3) 0.488(2) 0.115(13) Uani 1 1 d . U .
H14C H 0.9107 0.7922 0.4672 0.138 Uiso 1 1 calc R . .
H14D H 0.9035 0.7490 0.4837 0.138 Uiso 1 1 calc R . .
C143 C 0.915(5) 0.790(3) 0.537(2) 0.118(12) Uani 1 1 d . U .
H143 H 0.9712 0.7867 0.5407 0.142 Uiso 1 1 calc R . .
C144 C 0.897(5) 0.837(3) 0.534(2) 0.121(13) Uani 1 1 d . U .
H14E H 0.9082 0.8488 0.5622 0.145 Uiso 1 1 calc R . .
H14F H 0.9303 0.8487 0.5138 0.145 Uiso 1 1 calc R . .
C145 C 0.815(5) 0.843(3) 0.520(2) 0.120(12) Uani 1 1 d . U .
H145 H 0.8015 0.8706 0.5190 0.144 Uiso 1 1 calc R . .
C146 C 0.781(5) 0.822(3) 0.479(2) 0.119(13) Uani 1 1 d . U .
H14G H 0.7252 0.8242 0.4762 0.143 Uiso 1 1 calc R . .
H14H H 0.8026 0.8319 0.4533 0.143 Uiso 1 1 calc R . .
C147 C 0.776(5) 0.760(3) 0.522(2) 0.114(13) Uani 1 1 d . U .
H14I H 0.7202 0.7577 0.5184 0.137 Uiso 1 1 calc R . .
H14J H 0.7971 0.7335 0.5232 0.137 Uiso 1 1 calc R . .
C148 C 0.796(5) 0.778(3) 0.563(2) 0.116(12) Uani 1 1 d . U .
H148 H 0.7685 0.7659 0.5860 0.140 Uiso 1 1 calc R . .
C149 C 0.781(5) 0.820(3) 0.561(2) 0.121(13) Uani 1 1 d . U .
H14K H 0.8025 0.8323 0.5874 0.145 Uiso 1 1 calc R . .
H14L H 0.7248 0.8244 0.5597 0.145 Uiso 1 1 calc R . .
C150 C 0.887(4) 0.772(3) 0.572(2) 0.117(13) Uani 1 1 d . U .
H15A H 0.9059 0.7850 0.5982 0.141 Uiso 1 1 calc R . .
H15B H 0.9007 0.7451 0.5728 0.141 Uiso 1 1 calc R . .

loop_
_atom_site_aniso_label
_atom_site_aniso_U_11
_atom_site_aniso_U_22
_atom_site_aniso_U_33
_atom_site_aniso_U_23
_atom_site_aniso_U_13
_atom_site_aniso_U_12
Au1 0.059(2) 0.095(3) 0.072(2) 0.0015(18) -0.0061(16) -0.0048(17)
Au2 0.054(3) 0.104(3) 0.045(3) -0.0050(18) 0.0043(15) -0.0027(18)
Au3 0.044(2) 0.085(3) 0.070(3) 0.0022(18) 0.0048(16) 0.0046(17)
Au4 0.041(2) 0.085(3) 0.057(3) 0.0121(18) 0.0001(15) 0.0003(17)
Au5 0.039(2) 0.091(3) 0.055(3) 0.0096(17) -0.0034(15) 0.0012(17)
Au6 0.051(3) 0.093(3) 0.046(3) 0.0097(18) -0.0114(16) -0.0051(19)
Au7 0.047(2) 0.096(3) 0.057(3) 0.0134(18) -0.0043(16) -0.0032(18)
Au8 0.038(2) 0.090(3) 0.052(3) 0.0068(18) 0.0011(15) -0.0029(18)
Au9 0.040(2) 0.090(3) 0.049(3) 0.0084(17) -0.0058(15) 0.0005(17)
Au10 0.0362(17) 0.082(2) 0.0375(17) 0.0071(14) -0.0015(13) -0.0026(14)
Au11 0.0459(19) 0.108(3) 0.055(2) 0.0092(17) -0.0002(14) 0.0126(17)
Au12 0.0494(19) 0.097(3) 0.057(2) 0.0030(17) -0.0026(14) -0.0043(17)
Au13 0.0485(19) 0.102(3) 0.0516(19) 0.0010(17) 0.0003(14) -0.0015(17)
Au14 0.0445(19) 0.099(3) 0.0478(19) 0.0069(17) -0.0004(14) 0.0048(16)
Au15 0.0463(19) 0.100(3) 0.056(2) 0.0102(17) -0.0004(14) 0.0124(17)
Au16 0.050(2) 0.092(3) 0.079(2) 0.0115(18) -0.0111(16) -0.0004(17)
Au17 0.0411(18) 0.089(2) 0.058(2) -0.0039(16) -0.0083(14) -0.0002(16)
Au18 0.0461(19) 0.096(3) 0.063(2) 0.0073(17) -0.0131(15) 0.0009(16)
Au19 0.0461(19) 0.096(3) 0.060(2) 0.0130(17) -0.0072(15) 0.0058(16)
Ag2 0.054(3) 0.104(3) 0.045(3) -0.0050(18) 0.0043(15) -0.0027(18)
Ag3 0.044(2) 0.085(3) 0.070(3) 0.0022(18) 0.0048(16) 0.0046(17)
Ag4 0.041(2) 0.085(3) 0.057(3) 0.0121(18) 0.0001(15) 0.0003(17)
Ag5 0.039(2) 0.091(3) 0.055(3) 0.0096(17) -0.0034(15) 0.0012(17)
Ag6 0.051(3) 0.093(3) 0.046(3) 0.0097(18) -0.0114(16) -0.0051(19)
Ag7 0.047(2) 0.096(3) 0.057(3) 0.0134(18) -0.0043(16) -0.0032(18)
Ag8 0.038(2) 0.090(3) 0.052(3) 0.0068(18) 0.0011(15) -0.0029(18)
Ag9 0.040(2) 0.090(3) 0.049(3) 0.0084(17) -0.0058(15) 0.0005(17)
Ag20 0.116(5) 0.121(6) 0.120(6) -0.025(4) 0.029(4) -0.001(4)
Ag21 0.039(3) 0.096(4) 0.045(3) 0.001(3) 0.001(2) 0.008(3)
Ag22 0.043(3) 0.078(4) 0.059(3) 0.012(3) -0.003(2) 0.005(3)
Ag23 0.055(3) 0.071(4) 0.053(3) 0.002(3) -0.011(2) -0.007(3)
S1 0.049(12) 0.085(15) 0.101(15) -0.014(11) 0.012(10) 0.008(10)
S2 0.063(13) 0.111(17) 0.112(17) -0.038(13) 0.031(11) -0.003(11)
S3 0.082(14) 0.084(15) 0.066(13) -0.002(11) 0.001(10) -0.006(11)
S4 0.041(10) 0.089(14) 0.056(11) 0.030(10) 0.005(8) 0.008(9)
S5 0.053(11) 0.104(15) 0.048(11) 0.012(10) 0.009(8) -0.006(10)
S6 0.031(10) 0.121(16) 0.037(10) 0.001(10) -0.010(8) 0.018(9)
S7 0.057(11) 0.102(15) 0.036(10) 0.010(10) 0.001(8) 0.013(10)
S8 0.060(12) 0.085(14) 0.056(12) 0.012(10) -0.019(9) -0.016(10)
S9 0.038(11) 0.108(16) 0.076(13) 0.009(11) -0.007(9) 0.000(10)
S10 0.033(10) 0.112(16) 0.074(13) 0.017(11) -0.013(9) 0.000(10)
S11 0.042(11) 0.111(16) 0.061(12) 0.004(11) -0.013(9) -0.001(10)
S12 0.034(10) 0.081(13) 0.049(11) 0.006(9) 0.008(8) -0.010(9)
S13 0.036(10) 0.076(13) 0.068(12) 0.007(10) -0.012(8) -0.009(9)
S14 0.055(11) 0.105(15) 0.047(11) 0.010(10) -0.016(9) 0.000(10)
S15 0.034(10) 0.095(14) 0.071(12) 0.013(10) 0.011(8) -0.018(9)
C1 0.058(18) 0.15(3) 0.09(2) -0.05(2) 0.023(18) 0.021(19)
C2 0.061(19) 0.15(3) 0.10(3) -0.05(2) 0.023(18) 0.023(19)
C3 0.062(19) 0.16(3) 0.11(2) -0.04(2) 0.024(18) 0.022(19)
C4 0.06(2) 0.16(3) 0.11(3) -0.04(2) 0.024(19) 0.024(19)
C5 0.065(19) 0.16(3) 0.11(3) -0.05(2) 0.023(18) 0.023(19)
C6 0.066(19) 0.15(3) 0.10(3) -0.05(2) 0.023(19) 0.023(19)
C7 0.063(19) 0.15(3) 0.10(2) -0.05(2) 0.021(18) 0.020(19)
C8 0.06(2) 0.16(3) 0.11(2) -0.04(2) 0.024(19) 0.020(19)
C9 0.063(19) 0.16(3) 0.11(2) -0.05(2) 0.021(18) 0.018(19)
C10 0.07(2) 0.16(3) 0.11(3) -0.05(2) 0.022(19) 0.020(19)
C11 0.12(3) 0.28(5) 0.06(2) 0.00(3) 0.00(2) 0.00(3)
C12 0.12(3) 0.28(5) 0.06(3) 0.00(3) 0.00(2) 0.00(3)
C13 0.12(3) 0.29(5) 0.06(2) 0.00(3) 0.00(2) 0.00(3)
C14 0.12(3) 0.29(5) 0.07(3) 0.00(3) 0.00(2) 0.00(3)
C15 0.12(3) 0.29(5) 0.07(2) 0.00(3) 0.00(2) 0.00(3)
C16 0.12(3) 0.29(5) 0.07(2) 0.00(3) 0.00(2) 0.00(3)
C17 0.12(3) 0.29(5) 0.07(3) 0.00(3) 0.00(2) 0.00(3)
C18 0.12(2) 0.29(5) 0.07(2) 0.00(3) 0.00(2) -0.01(3)
C19 0.12(3) 0.28(5) 0.07(2) 0.00(3) 0.00(2) 0.00(3)
C20 0.12(3) 0.29(5) 0.07(3) 0.00(3) 0.00(2) 0.00(3)
C21 0.08(2) 0.14(3) 0.10(3) 0.009(18) 0.012(16) -0.01(2)
C22 0.08(2) 0.14(3) 0.10(3) 0.012(19) 0.012(17) -0.01(2)
C23 0.08(2) 0.14(3) 0.10(3) 0.013(18) 0.015(16) -0.01(2)
C24 0.09(2) 0.14(3) 0.11(3) 0.012(19) 0.015(17) -0.01(2)
C25 0.09(2) 0.14(3) 0.11(3) 0.009(18) 0.016(17) -0.01(2)
C26 0.08(2) 0.14(3) 0.10(3) 0.008(18) 0.013(17) -0.01(2)
C27 0.08(2) 0.14(3) 0.10(3) 0.007(19) 0.011(17) -0.01(2)
C28 0.08(2) 0.14(3) 0.10(3) 0.009(19) 0.015(17) -0.01(2)
C29 0.08(2) 0.14(3) 0.10(3) 0.009(19) 0.014(16) -0.01(2)
C30 0.08(2) 0.14(3) 0.10(3) 0.010(19) 0.014(16) -0.01(2)
C31 0.13(3) 0.16(4) 0.16(4) 0.00(3) -0.05(3) 0.05(2)
C32 0.14(3) 0.16(4) 0.17(4) 0.00(3) -0.05(3) 0.06(2)
C33 0.14(3) 0.16(4) 0.17(4) 0.00(3) -0.05(3) 0.05(2)
C34 0.14(3) 0.16(4) 0.17(4) 0.00(3) -0.05(3) 0.05(2)
C35 0.14(3) 0.16(4) 0.17(4) 0.00(3) -0.05(3) 0.05(2)
C36 0.14(3) 0.16(4) 0.17(4) 0.00(3) -0.05(3) 0.05(2)
C37 0.13(3) 0.16(4) 0.17(4) 0.00(3) -0.05(3) 0.06(2)
C38 0.14(3) 0.16(4) 0.17(4) 0.00(3) -0.05(3) 0.06(2)
C39 0.13(3) 0.16(4) 0.17(4) 0.00(3) -0.05(3) 0.06(2)
C40 0.13(3) 0.16(4) 0.17(4) 0.00(3) -0.05(3) 0.06(2)
C41 0.13(3) 0.12(3) 0.06(2) 0.007(16) 0.025(18) 0.03(2)
C42 0.13(3) 0.11(3) 0.06(2) 0.011(17) 0.026(18) 0.03(2)
C43 0.13(3) 0.12(3) 0.06(2) 0.013(17) 0.029(18) 0.03(2)
C44 0.14(3) 0.12(3) 0.06(2) 0.012(17) 0.027(19) 0.03(2)
C45 0.14(3) 0.12(2) 0.06(2) 0.008(16) 0.026(18) 0.04(2)
C46 0.14(3) 0.12(3) 0.06(2) 0.008(17) 0.025(19) 0.04(2)
C47 0.13(3) 0.12(3) 0.06(2) 0.003(17) 0.029(18) 0.03(2)
C48 0.14(3) 0.13(3) 0.06(2) 0.004(17) 0.029(19) 0.03(2)
C49 0.13(3) 0.12(3) 0.07(2) 0.004(16) 0.032(18) 0.03(2)
C50 0.13(3) 0.12(3) 0.06(2) 0.011(17) 0.033(18) 0.03(2)
C51 0.05(2) 0.11(2) 0.10(2) 0.020(16) 0.006(15) -0.015(18)
C52 0.05(2) 0.11(3) 0.10(2) 0.019(17) 0.009(15) -0.014(18)
C53 0.06(2) 0.11(2) 0.10(2) 0.019(16) 0.013(15) -0.013(18)
C54 0.05(2) 0.10(3) 0.10(2) 0.019(17) 0.012(15) -0.016(18)
C55 0.06(2) 0.11(2) 0.11(2) 0.019(16) 0.010(15) -0.013(18)
C56 0.06(2) 0.11(2) 0.11(3) 0.020(17) 0.007(16) -0.013(18)
C57 0.06(2) 0.12(2) 0.11(2) 0.015(16) 0.003(16) -0.014(19)
C58 0.07(2) 0.11(2) 0.11(3) 0.014(17) 0.009(16) -0.011(18)
C59 0.06(2) 0.12(3) 0.11(3) 0.016(17) 0.008(16) -0.015(18)
C60 0.07(2) 0.12(2) 0.11(2) 0.015(16) 0.008(15) -0.013(18)
C61 0.04(2) 0.20(4) 0.18(3) -0.09(3) -0.002(18) 0.01(2)
C62 0.04(2) 0.21(4) 0.19(3) -0.09(3) -0.001(19) 0.01(2)
C63 0.04(2) 0.20(4) 0.19(3) -0.09(3) 0.001(19) 0.01(2)
C64 0.04(2) 0.20(4) 0.18(3) -0.09(3) -0.001(19) 0.01(2)
C65 0.03(2) 0.20(4) 0.18(3) -0.10(3) -0.006(19) 0.01(2)
C66 0.03(2) 0.21(4) 0.18(3) -0.10(3) -0.003(19) 0.00(2)
C67 0.04(2) 0.21(4) 0.18(3) -0.10(3) -0.004(19) 0.00(2)
C68 0.04(2) 0.21(4) 0.18(3) -0.09(3) -0.007(19) 0.01(2)
C69 0.03(2) 0.21(4) 0.19(3) -0.10(3) 0.00(2) 0.01(2)
C70 0.04(2) 0.21(4) 0.19(3) -0.09(3) -0.006(19) 0.01(2)
C71 0.09(2) 0.11(3) 0.12(3) 0.004(18) -0.02(2) -0.029(18)
C72 0.09(2) 0.11(3) 0.12(3) 0.004(18) -0.01(2) -0.027(19)
C73 0.09(2) 0.11(3) 0.12(3) 0.001(18) -0.01(2) -0.027(19)
C74 0.09(2) 0.11(3) 0.13(3) 0.001(18) -0.01(2) -0.026(19)
C75 0.09(2) 0.11(3) 0.13(3) 0.001(18) -0.01(2) -0.030(19)
C76 0.09(2) 0.11(3) 0.12(3) 0.003(18) -0.02(2) -0.029(19)
C77 0.09(2) 0.11(3) 0.13(3) 0.002(18) -0.02(2) -0.029(18)
C78 0.09(2) 0.11(3) 0.13(3) -0.001(18) -0.02(2) -0.030(18)
C79 0.09(2) 0.11(3) 0.13(3) -0.001(19) -0.01(2) -0.026(19)
C80 0.09(2) 0.11(3) 0.13(3) 0.000(19) -0.02(2) -0.030(19)
C81 0.12(3) 0.12(3) 0.04(2) 0.013(15) -0.032(16) 0.011(19)
C82 0.12(2) 0.12(3) 0.04(2) 0.014(15) -0.034(16) 0.011(19)
C83 0.12(2) 0.12(3) 0.04(2) 0.015(15) -0.034(15) 0.013(19)
C84 0.12(3) 0.12(3) 0.05(2) 0.014(15) -0.032(16) 0.014(19)
C85 0.13(3) 0.12(3) 0.05(2) 0.014(15) -0.029(16) 0.015(19)
C86 0.12(3) 0.12(3) 0.05(2) 0.011(15) -0.030(16) 0.013(19)
C87 0.12(3) 0.12(3) 0.04(2) 0.013(15) -0.032(16) 0.010(19)
C88 0.13(2) 0.13(3) 0.05(2) 0.017(16) -0.029(16) 0.013(19)
C89 0.12(2) 0.12(3) 0.05(2) 0.017(15) -0.031(15) 0.012(19)
C90 0.12(3) 0.12(3) 0.04(2) 0.016(16) -0.034(16) 0.011(19)
C91 0.08(2) 0.20(4) 0.15(3) 0.07(3) -0.05(2) -0.01(3)
C92 0.08(3) 0.21(4) 0.15(3) 0.06(3) -0.05(2) -0.02(3)
C93 0.08(3) 0.21(4) 0.15(3) 0.06(3) -0.05(2) -0.01(3)
C94 0.09(3) 0.21(4) 0.15(3) 0.06(3) -0.05(2) -0.01(3)
C95 0.09(3) 0.21(4) 0.15(3) 0.07(3) -0.05(2) -0.01(3)
C96 0.09(3) 0.21(4) 0.15(3) 0.07(3) -0.05(2) -0.01(3)
C97 0.08(2) 0.21(4) 0.15(3) 0.07(3) -0.05(2) -0.01(3)
C98 0.08(3) 0.21(4) 0.15(3) 0.06(3) -0.05(2) -0.01(3)
C99 0.08(3) 0.21(4) 0.14(3) 0.07(3) -0.05(2) -0.01(3)
C100 0.08(2) 0.21(4) 0.15(3) 0.07(3) -0.05(2) -0.01(3)
C101 0.06(2) 0.13(3) 0.10(3) 0.02(2) 0.020(17) 0.02(2)
C102 0.06(2) 0.14(3) 0.10(3) 0.02(2) 0.019(17) 0.02(2)
C103 0.07(2) 0.14(3) 0.11(3) 0.02(2) 0.022(17) 0.02(2)
C104 0.07(2) 0.14(3) 0.12(3) 0.02(2) 0.019(17) 0.02(2)
C105 0.07(2) 0.14(3) 0.12(3) 0.02(2) 0.021(17) 0.02(2)
C106 0.07(2) 0.14(3) 0.11(3) 0.02(2) 0.020(17) 0.02(2)
C107 0.07(2) 0.13(3) 0.10(3) 0.02(2) 0.021(17) 0.02(2)
C108 0.07(2) 0.13(3) 0.11(3) 0.02(2) 0.021(17) 0.02(2)
C109 0.07(2) 0.14(3) 0.12(3) 0.02(2) 0.022(17) 0.02(2)
C110 0.07(2) 0.13(3) 0.11(3) 0.02(2) 0.023(17) 0.02(2)
C111 0.05(2) 0.15(3) 0.053(17) -0.001(18) 0.001(14) -0.038(17)
C112 0.06(2) 0.15(3) 0.059(18) -0.003(18) 0.004(15) -0.036(17)
C113 0.06(2) 0.16(3) 0.059(18) -0.001(18) 0.004(14) -0.035(17)
C114 0.06(2) 0.16(3) 0.06(2) 0.000(19) 0.004(15) -0.035(17)
C115 0.06(2) 0.16(3) 0.059(18) 0.001(18) 0.003(14) -0.036(17)
C116 0.06(2) 0.15(3) 0.057(18) -0.001(18) 0.002(14) -0.038(17)
C117 0.06(2) 0.15(3) 0.052(18) -0.003(18) 0.002(14) -0.037(17)
C118 0.06(2) 0.16(3) 0.056(19) 0.001(18) 0.004(15) -0.036(17)
C119 0.06(2) 0.16(3) 0.052(18) -0.001(18) 0.004(14) -0.035(17)
C120 0.06(2) 0.16(3) 0.057(19) -0.003(18) 0.005(15) -0.033(17)
C121 0.06(2) 0.11(3) 0.14(3) -0.01(2) -0.008(16) -0.002(19)
C122 0.06(2) 0.12(3) 0.14(3) 0.00(2) -0.006(17) -0.001(19)
C123 0.06(2) 0.12(3) 0.15(3) -0.01(2) -0.007(16) -0.001(19)
C124 0.06(2) 0.12(3) 0.15(3) -0.01(2) -0.008(17) -0.003(19)
C125 0.06(2) 0.12(3) 0.14(3) -0.01(2) -0.010(17) -0.004(19)
C126 0.06(2) 0.11(3) 0.14(3) -0.01(2) -0.009(17) -0.003(19)
C127 0.07(2) 0.12(3) 0.14(3) 0.00(2) -0.009(17) 0.000(19)
C128 0.07(2) 0.12(3) 0.15(3) -0.01(2) -0.010(17) 0.001(19)
C129 0.06(2) 0.12(3) 0.15(3) -0.01(2) -0.012(17) -0.003(19)
C130 0.07(2) 0.12(3) 0.15(3) -0.01(2) -0.012(17) 0.000(19)
C131 0.057(18) 0.13(3) 0.06(2) -0.001(17) -0.008(16) 0.003(17)
C132 0.064(18) 0.13(3) 0.06(2) 0.000(18) -0.010(16) 0.001(17)
C133 0.057(18) 0.13(3) 0.07(2) -0.002(18) -0.007(17) 0.001(17)
C134 0.058(18) 0.13(3) 0.07(2) 0.000(18) -0.008(16) 0.001(17)
C135 0.065(19) 0.13(3) 0.07(2) 0.001(17) -0.011(16) 0.000(17)
C136 0.063(19) 0.13(3) 0.07(2) 0.001(18) -0.010(16) -0.001(17)
C137 0.056(18) 0.13(3) 0.07(2) 0.000(17) -0.007(16) 0.001(17)
C138 0.055(19) 0.13(3) 0.07(2) -0.001(18) -0.008(16) -0.001(17)
C139 0.06(2) 0.13(3) 0.07(2) 0.001(17) -0.008(17) 0.001(17)
C140 0.059(18) 0.13(3) 0.07(2) 0.000(17) -0.007(16) 0.001(17)
C141 0.12(2) 0.18(3) 0.035(19) -0.04(2) -0.027(18) 0.04(2)
C142 0.12(2) 0.18(3) 0.041(19) -0.03(2) -0.026(18) 0.04(2)
C143 0.13(2) 0.18(3) 0.043(19) -0.04(2) -0.028(18) 0.04(2)
C144 0.13(2) 0.18(3) 0.05(2) -0.03(2) -0.030(19) 0.04(2)
C145 0.13(2) 0.18(3) 0.045(19) -0.04(2) -0.029(19) 0.04(2)
C146 0.13(3) 0.18(3) 0.044(19) -0.04(2) -0.027(19) 0.04(2)
C147 0.12(3) 0.18(3) 0.036(19) -0.04(2) -0.026(19) 0.04(2)
C148 0.13(2) 0.18(3) 0.036(19) -0.04(2) -0.028(18) 0.04(2)
C149 0.13(3) 0.18(3) 0.05(2) -0.04(2) -0.029(19) 0.04(2)
C150 0.13(2) 0.18(3) 0.04(2) -0.04(2) -0.029(19) 0.04(2)

loop_
_atom_type_symbol
_atom_type_description
_atom_type_scat_dispersion_real
_atom_type_scat_dispersion_imag
_atom_type_scat_source
C C 0.0181 0.0091 'International Tables Vol C Tables 4.2.6.8 and 6.1.1.4'
H H 0.0000 0.0000 'International Tables Vol C Tables 4.2.6.8 and 6.1.1.4'
Ag Ag 0.1306 4.2820 'International Tables Vol C Tables 4.2.6.8 and 6.1.1.4'
Au Au -4.4197 7.2980 'International Tables Vol C Tables 4.2.6.8 and 6.1.1.4'
S S 0.3331 0.5567 'International Tables Vol C Tables 4.2.6.8 and 6.1.1.4'

loop_
_geom_angle_atom_site_label_1
_geom_angle_atom_site_label_2
_geom_angle_atom_site_label_3
_geom_angle
Au3 Au1 Au2 59.87(10)
Au4 Au1 Au2 106.32(12)
Au4 Au1 Au3 58.44(10)
Au4 Au1 Au6 108.30(14)
Au4 Au1 Ag20 111.72(17)
Au5 Au1 Au2 104.88(13)
Au5 Au1 Au3 105.54(12)
Au5 Au1 Au4 60.20(10)
Au5 Au1 Au6 60.98(11)
Au5 Au1 Ag20 160.45(18)
Au6 Au1 Au2 56.30(10)
Au6 Au1 Au3 104.98(13)
Au6 Au1 Ag20 109.99(18)
Au10 Au1 Au2 55.11(9)
Au10 Au1 Au3 55.72(9)
Au10 Au1 Au4 58.71(10)
Au10 Au1 Au5 58.55(10)
Au10 Au1 Au6 57.48(10)
Au10 Au1 Ag20 101.90(17)
Ag20 Au1 Au2 58.58(16)
Ag20 Au1 Au3 58.26(15)
S3 Au1 Au2 100.9(5)
S3 Au1 Au3 110.1(5)
S3 Au1 Au4 135.1(5)
S3 Au1 Au5 143.1(5)
S3 Au1 Au6 116.5(5)
S3 Au1 Au10 155.4(5)
S3 Au1 Ag20 55.8(5)
Au3 Au2 Au1 59.31(9)
Au6 Au2 Au1 57.86(10)
Au6 Au2 Au3 105.77(12)
Au6 Au2 Au8 108.99(13)
Au6 Au2 Ag20 112.16(18)
Au7 Au2 Au1 105.77(13)
Au7 Au2 Au3 105.82(12)
Au7 Au2 Au6 60.72(11)
Au7 Au2 Au8 61.78(11)
Au7 Au2 Ag20 161.73(18)
Au8 Au2 Au1 104.97(12)
Au8 Au2 Au3 56.71(10)
Au8 Au2 Ag20 109.42(18)
Au10 Au2 Au1 55.56(10)
Au10 Au2 Au3 55.62(9)
Au10 Au2 Au6 58.25(10)
Au10 Au2 Au7 58.82(10)
Au10 Au2 Au8 58.08(10)
Au10 Au2 Ag20 102.93(17)
Ag20 Au2 Au1 59.41(15)
Ag20 Au2 Au3 58.34(16)
S2 Au2 Au1 110.1(5)
S2 Au2 Au3 102.1(6)
S2 Au2 Au6 133.3(5)
S2 Au2 Au7 142.4(6)
S2 Au2 Au8 117.6(5)
S2 Au2 Au10 156.9(6)
S2 Au2 Ag20 55.4(6)
Au1 Au3 Au2 60.81(10)
Au4 Au3 Au1 56.34(10)
Au4 Au3 Au2 105.41(12)
Au4 Au3 Ag20 111.70(17)
Au8 Au3 Au1 107.06(13)
Au8 Au3 Au2 57.79(10)
Au8 Au3 Au4 108.85(13)
Au8 Au3 Ag20 111.48(18)
Au9 Au3 Au1 105.46(12)
Au9 Au3 Au2 105.82(13)
Au9 Au3 Au4 60.90(11)
Au9 Au3 Au8 61.04(11)
Au9 Au3 Ag20 162.72(19)
Au10 Au3 Au1 56.15(10)
Au10 Au3 Au2 55.59(9)
Au10 Au3 Au4 58.05(10)
Au10 Au3 Au8 58.49(10)
Au10 Au3 Au9 58.81(10)
Au10 Au3 Ag20 103.91(17)
Ag20 Au3 Au1 60.34(15)
Ag20 Au3 Au2 59.56(16)
S1 Au3 Au1 103.0(4)
S1 Au3 Au2 110.6(5)
S1 Au3 Au4 118.6(5)
S1 Au3 Au8 132.2(5)
S1 Au3 Au9 141.4(5)
S1 Au3 Au10 158.2(5)
S1 Au3 Ag20 55.7(5)
Au1 Au4 Au3 65.22(11)
Au1 Au4 Au5 59.69(10)
Au1 Au4 Au9 109.93(13)
Au1 Au4 Au11 161.79(13)
Au1 Au4 Ag21 109.05(14)
Au3 Au4 Au11 131.22(13)
Au3 Au4 Ag21 107.51(14)
Au5 Au4 Au3 110.38(13)
Au5 Au4 Au9 106.73(13)
Au5 Au4 Au11 103.17(12)
Au5 Au4 Ag21 59.50(12)
Au9 Au4 Au3 57.62(10)
Au9 Au4 Au11 79.66(11)
Au9 Au4 Ag21 59.63(12)
Au10 Au4 Au1 59.41(10)
Au10 Au4 Au3 58.25(10)
Au10 Au4 Au5 58.60(10)
Au10 Au4 Au9 57.71(10)
Au10 Au4 Au11 119.02(14)
Au10 Au4 Ag21 59.76(12)
Ag21 Au4 Au11 61.56(12)
S4 Au4 Au1 133.5(4)
S4 Au4 Au3 128.3(4)
S4 Au4 Au5 120.1(4)
S4 Au4 Au9 113.3(4)
S4 Au4 Au10 166.0(5)
S4 Au4 Au11 47.0(4)
S4 Au4 Ag21 106.9(5)
Au1 Au5 Au4 60.11(10)
Au1 Au5 Au6 61.04(11)
Au1 Au5 Au15 173.99(13)
Au1 Au5 Ag21 112.01(14)
Au1 Au5 Ag22 111.78(15)
Au4 Au5 Au6 108.29(13)
Au4 Au5 Au15 115.38(12)
Au4 Au5 Ag21 62.72(13)
Au4 Au5 Ag22 110.37(14)
Au6 Au5 Au15 119.26(14)
Au10 Au5 Au1 59.71(10)
Au10 Au5 Au4 59.05(10)
Au10 Au5 Au6 57.84(9)
Au10 Au5 Au15 114.90(13)
Au10 Au5 Ag21 61.08(12)
Au10 Au5 Ag22 60.60(12)
Ag21 Au5 Au6 109.15(14)
Ag21 Au5 Au15 62.01(12)
Ag21 Au5 Ag22 59.87(14)
Ag22 Au5 Au6 61.11(13)
Ag22 Au5 Au15 65.24(13)
S6 Au5 Au1 137.5(4)
S6 Au5 Au4 130.8(4)
S6 Au5 Au6 119.9(4)
S6 Au5 Au10 161.5(5)
S6 Au5 Au15 48.2(4)
S6 Au5 Ag21 107.1(4)
S6 Au5 Ag22 101.6(5)
Au1 Au6 Au16 131.21(14)
Au1 Au6 Ag22 107.78(14)
Au2 Au6 Au1 65.84(11)
Au2 Au6 Au5 110.01(13)
Au2 Au6 Au7 58.64(11)
Au2 Au6 Au16 161.53(16)
Au2 Au6 Ag22 108.38(14)
Au5 Au6 Au1 57.98(11)
Au5 Au6 Au16 80.10(11)
Au5 Au6 Ag22 59.33(12)
Au7 Au6 Au1 110.38(13)
Au7 Au6 Au5 106.45(12)
Au7 Au6 Au16 104.19(14)
Au7 Au6 Ag22 59.66(13)
Au10 Au6 Au1 58.57(10)
Au10 Au6 Au2 58.86(10)
Au10 Au6 Au5 57.82(9)
Au10 Au6 Au7 58.29(10)
Au10 Au6 Au16 120.25(14)
Au10 Au6 Ag22 59.91(12)
Ag22 Au6 Au16 62.62(12)
S8 Au6 Au1 123.6(4)
S8 Au6 Au2 134.7(4)
S8 Au6 Au5 110.7(4)
S8 Au6 Au7 124.9(4)
S8 Au6 Au10 166.5(5)
S8 Au6 Au16 47.1(4)
S8 Au6 Ag22 109.0(5)
Au2 Au7 Au6 60.64(11)
Au2 Au7 Au8 60.57(11)
Au2 Au7 Au18 174.01(14)
Au2 Au7 Ag22 111.72(16)
Au2 Au7 Ag23 111.55(15)
Au6 Au7 Au8 107.99(14)
Au6 Au7 Au18 116.07(13)
Au6 Au7 Ag22 61.74(13)
Au6 Au7 Ag23 110.03(15)
Au8 Au7 Au18 118.06(13)
Au10 Au7 Au2 59.63(11)
Au10 Au7 Au6 58.46(10)
Au10 Au7 Au8 57.90(10)
Au10 Au7 Au18 114.48(13)
Au10 Au7 Ag22 60.74(12)
Au10 Au7 Ag23 60.85(12)
Ag22 Au7 Au8 109.14(14)
Ag22 Au7 Au18 62.74(13)
Ag22 Au7 Ag23 60.41(14)
Ag23 Au7 Au8 61.03(13)
Ag23 Au7 Au18 64.18(13)
S10 Au7 Au2 137.8(5)
S10 Au7 Au6 134.7(4)
S10 Au7 Au8 116.5(4)
S10 Au7 Au10 159.5(5)
S10 Au7 Au18 48.2(5)
S10 Au7 Ag22 108.5(5)
S10 Au7 Ag23 98.8(4)
Au2 Au8 Au7 57.65(11)
Au2 Au8 Au12 130.49(14)
Au2 Au8 Ag23 107.54(14)
Au3 Au8 Au2 65.50(11)
Au3 Au8 Au7 109.48(13)
Au3 Au8 Au9 58.32(11)
Au3 Au8 Au12 162.66(14)
Au3 Au8 Ag23 108.77(14)
Au7 Au8 Au12 79.97(12)
Au7 Au8 Ag23 59.13(12)
Au9 Au8 Au2 109.71(13)
Au9 Au8 Au7 106.27(12)
Au9 Au8 Au12 105.58(13)
Au9 Au8 Ag23 60.36(12)
Au10 Au8 Au2 58.41(10)
Au10 Au8 Au3 58.86(10)
Au10 Au8 Au7 57.46(10)
Au10 Au8 Au9 57.98(9)
Au10 Au8 Au12 120.34(13)
Au10 Au8 Ag23 59.98(12)
Ag23 Au8 Au12 62.81(12)
S12 Au8 Au2 124.8(4)
S12 Au8 Au3 133.8(4)
S12 Au8 Au7 112.3(4)
S12 Au8 Au9 124.1(4)
S12 Au8 Au10 167.2(4)
S12 Au8 Au12 47.3(4)
S12 Au8 Ag23 108.9(4)
Au3 Au9 Au4 61.48(11)
Au3 Au9 Au8 60.64(11)
Au3 Au9 Au13 173.31(14)
Au3 Au9 Ag21 112.44(14)
Au3 Au9 Ag23 111.51(14)
Au4 Au9 Au13 118.07(13)
Au4 Au9 Ag21 61.80(13)
Au4 Au9 Ag23 109.56(13)
Au8 Au9 Au4 108.99(12)
Au8 Au9 Au13 114.86(14)
Au8 Au9 Ag21 109.66(14)
Au8 Au9 Ag23 61.37(13)
Au10 Au9 Au3 59.93(10)
Au10 Au9 Au4 58.58(10)
Au10 Au9 Au8 58.69(9)
Au10 Au9 Au13 113.75(13)
Au10 Au9 Ag21 60.85(11)
Au10 Au9 Ag23 60.58(12)
Ag21 Au9 Au13 63.52(12)
Ag21 Au9 Ag23 59.79(15)
Ag23 Au9 Au13 61.99(12)
S14 Au9 Au3 137.2(5)
S14 Au9 Au4 117.1(4)
S14 Au9 Au8 133.0(4)
S14 Au9 Au10 160.7(5)
S14 Au9 Au13 49.4(5)
S14 Au9 Ag21 100.1(4)
S14 Au9 Ag23 108.6(5)
Au5 Au10 Au4 62.35(10)
Au5 Au10 Au6 64.34(10)
Au5 Au10 Au8 177.29(14)
Au6 Au10 Au4 116.43(13)
Au6 Au10 Au8 117.59(13)
Au7 Au10 Au4 177.28(15)
Au7 Au10 Au5 115.76(12)
Au7 Au10 Au6 63.25(11)
Au7 Au10 Au8 64.64(11)
Au8 Au10 Au4 117.15(12)
Au9 Au10 Au4 63.71(10)
Au9 Au10 Au5 114.69(12)
Au9 Au10 Au6 178.15(15)
Au9 Au10 Au7 116.51(13)
Au9 Au10 Au8 63.33(10)
Ag21 Au11 Au4 56.75(11)
S4 Au11 Au4 48.3(4)
S4 Au11 Ag21 103.4(4)
S4 Au11 S5 170.6(6)
S5 Au11 Au4 141.0(4)
S5 Au11 Ag21 85.3(4)
Au8 Au12 Ag23 55.81(11)
S12 Au12 Au8 48.2(4)
S12 Au12 Ag23 103.0(4)
S13 Au12 Au8 140.1(4)
S13 Au12 Ag23 85.0(4)
S13 Au12 S12 171.5(5)
Au9 Au13 Au17 106.15(11)
Au9 Au13 Ag21 56.66(11)
Au9 Au13 Ag23 57.59(12)
Ag21 Au13 Au17 97.84(12)
Ag23 Au13 Au17 52.43(11)
Ag23 Au13 Ag21 56.17(13)
S14 Au13 Au9 50.5(4)
S14 Au13 Au17 136.7(4)
S14 Au13 Ag21 95.2(4)
S14 Au13 Ag23 105.4(4)
S15 Au13 Au9 135.6(4)
S15 Au13 Au17 44.2(4)
S15 Au13 Ag21 90.6(4)
S15 Au13 Ag23 79.8(4)
S15 Au13 S14 173.7(6)
Ag21 Au14 Au15 60.17(11)
S5 Au14 Au15 135.3(5)
S5 Au14 Ag21 93.1(4)
S5 Au14 S7 179.2(6)
S7 Au14 Au15 45.4(4)
S7 Au14 Ag21 87.7(4)
Au5 Au15 Au14 106.05(10)
Au5 Au15 Ag21 56.08(11)
Au5 Au15 Ag22 54.87(11)
Ag21 Au15 Au14 53.37(10)
Ag21 Au15 Ag22 54.58(12)
Ag22 Au15 Au14 97.00(11)
S6 Au15 Au5 49.9(4)
S6 Au15 Au14 136.1(4)
S6 Au15 Ag21 103.0(4)
S6 Au15 Ag22 94.2(4)
S7 Au15 Au5 136.0(4)
S7 Au15 Au14 45.1(4)
S7 Au15 Ag21 82.2(4)
S7 Au15 Ag22 91.4(4)
S7 Au15 S6 173.9(6)
Au6 Au16 Ag22 56.31(11)
S8 Au16 Au6 49.7(4)
S8 Au16 Ag22 105.3(4)
S8 Au16 S9 169.8(6)
S9 Au16 Au6 140.4(4)
S9 Au16 Ag22 84.7(4)
Ag23 Au17 Au13 59.43(12)
S13 Au17 Au13 136.9(4)
S13 Au17 Ag23 94.1(4)
S13 Au17 S15 178.0(6)
S15 Au17 Au13 44.3(5)
S15 Au17 Ag23 85.4(5)
Au7 Au18 Au19 104.15(11)
Au7 Au18 Ag22 55.66(12)
Au7 Au18 Ag23 55.14(11)
Ag22 Au18 Au19 51.86(11)
Ag22 Au18 Ag23 55.14(12)
Ag23 Au18 Au19 96.25(13)
S10 Au18 Au7 49.1(5)
S10 Au18 Au19 136.7(4)
S10 Au18 Ag22 102.6(5)
S10 Au18 Ag23 92.1(4)
S10 Au18 S11 177.8(7)
S11 Au18 Au7 132.9(5)
S11 Au18 Au19 45.0(4)
S11 Au18 Ag22 79.6(5)
S11 Au18 Ag23 89.0(5)
Ag22 Au19 Au18 61.21(12)
S9 Au19 Au18 135.5(5)
S9 Au19 Ag22 94.0(5)
S9 Au19 S11 178.9(7)
S11 Au19 Au18 45.2(4)
S11 Au19 Ag22 87.0(5)
Au2 Ag20 Au1 62.01(15)
Au3 Ag20 Au1 61.40(14)
Au3 Ag20 Au2 62.10(15)
S1 Ag20 Au1 98.8(4)
S1 Ag20 Au2 107.0(5)
S1 Ag20 Au3 49.1(4)
S1 Ag20 S2 120.4(7)
S1 Ag20 S3 119.9(6)
S2 Ag20 Au1 105.6(5)
S2 Ag20 Au2 47.8(4)
S2 Ag20 Au3 99.2(5)
S2 Ag20 S3 117.1(7)
S3 Ag20 Au1 48.5(4)
S3 Ag20 Au2 98.1(5)
S3 Ag20 Au3 106.3(4)
Au4 Ag21 Au13 112.02(16)
Au4 Ag21 Au15 111.17(17)
Au5 Ag21 Au4 57.78(12)
Au5 Ag21 Au9 104.51(17)
Au5 Ag21 Au13 163.31(18)
Au5 Ag21 Au15 61.91(12)
Au5 Ag21 Ag22 60.32(14)
Au5 Ag21 Ag23 107.58(17)
Au9 Ag21 Au4 58.58(12)
Au9 Ag21 Au13 59.82(11)
Au9 Ag21 Au15 166.29(19)
Au10 Ag21 Au4 56.06(12)
Au10 Ag21 Au5 56.77(11)
Au10 Ag21 Au9 56.18(11)
Au10 Ag21 Au13 106.84(15)
Au10 Ag21 Au15 111.14(15)
Au10 Ag21 Ag22 59.36(14)
Au10 Ag21 Ag23 59.27(14)
Au14 Ag21 Au4 129.37(19)
Au14 Ag21 Au5 123.52(17)
Au14 Ag21 Au9 126.67(17)
Au14 Ag21 Au10 174.4(2)
Au14 Ag21 Au13 73.12(13)
Au14 Ag21 Au15 66.47(12)
Au14 Ag21 Ag22 115.42(19)
Au14 Ag21 Ag23 117.0(2)
Au15 Ag21 Au13 133.42(18)
Ag22 Ag21 Au4 106.78(18)
Ag22 Ag21 Au9 107.29(17)
Ag22 Ag21 Au13 116.28(19)
Ag22 Ag21 Au15 65.35(13)
Ag22 Ag21 Ag23 60.34(15)
Ag23 Ag21 Au4 107.41(18)
Ag23 Ag21 Au9 60.32(14)
Ag23 Ag21 Au13 60.86(13)
Ag23 Ag21 Au15 119.86(19)
Au5 Ag22 Au6 59.56(13)
Au5 Ag22 Au16 79.45(14)
Au5 Ag22 Au18 166.63(19)
Au5 Ag22 Ag23 107.11(18)
Au6 Ag22 Au16 61.07(12)
Au6 Ag22 Au18 112.41(16)
Au7 Ag22 Au5 105.79(18)
Au7 Ag22 Au6 58.59(13)
Au7 Ag22 Au16 102.31(16)
Au7 Ag22 Au18 61.59(12)
Au7 Ag22 Ag23 59.91(14)
Au10 Ag22 Au5 56.74(12)
Au10 Ag22 Au6 56.17(12)
Au10 Ag22 Au7 56.72(12)
Au10 Ag22 Au16 115.17(18)
Au10 Ag22 Au18 110.12(16)
Au10 Ag22 Ag21 59.78(14)
Au10 Ag22 Ag23 59.37(14)
Au18 Ag22 Au16 106.65(15)
Au19 Ag22 Au5 126.41(18)
Au19 Ag22 Au6 130.16(17)
Au19 Ag22 Au7 123.52(19)
Au19 Ag22 Au10 173.5(2)
Au19 Ag22 Au16 71.35(13)
Au19 Ag22 Au18 66.93(13)
Au19 Ag22 Ag21 115.82(19)
Au19 Ag22 Ag23 114.6(2)
Ag21 Ag22 Au5 59.81(14)
Ag21 Ag22 Au6 107.87(19)
Ag21 Ag22 Au7 107.60(17)
Ag21 Ag22 Au16 134.34(19)
Ag21 Ag22 Au18 117.69(18)
Ag21 Ag22 Ag23 60.23(15)
Ag23 Ag22 Au6 107.11(18)
Ag23 Ag22 Au16 162.0(2)
Ag23 Ag22 Au18 63.60(14)
Au7 Ag23 Au8 59.84(12)
Au7 Ag23 Au9 105.19(17)
Au7 Ag23 Au12 79.59(14)
Au7 Ag23 Au13 164.9(2)
Au7 Ag23 Ag21 106.77(17)
Au7 Ag23 Ag22 59.67(14)
Au8 Ag23 Au12 61.38(12)
Au8 Ag23 Au13 110.87(16)
Au9 Ag23 Au8 58.27(12)
Au9 Ag23 Au12 103.05(16)
Au9 Ag23 Au13 60.42(12)
Au10 Ag23 Au7 56.55(12)
Au10 Ag23 Au8 56.23(12)
Au10 Ag23 Au9 56.08(12)
Au10 Ag23 Au12 115.40(17)
Au10 Ag23 Au13 108.60(17)
Au10 Ag23 Ag21 59.41(14)
Au10 Ag23 Ag22 59.09(14)
Au13 Ag23 Au12 107.18(14)
Au17 Ag23 Au7 126.90(19)
Au17 Ag23 Au8 128.54(18)
Au17 Ag23 Au9 123.08(17)
Au17 Ag23 Au10 174.7(2)
Au17 Ag23 Au12 69.86(13)
Au17 Ag23 Au13 68.14(13)
Au17 Ag23 Ag21 115.36(19)
Au17 Ag23 Ag22 118.1(2)
Ag21 Ag23 Au8 107.23(19)
Ag21 Ag23 Au9 59.88(14)
Ag21 Ag23 Au12 162.6(2)
Ag21 Ag23 Au13 62.97(13)
Ag21 Ag23 Ag22 59.42(15)
Ag22 Ag23 Au8 107.61(18)
Ag22 Ag23 Au9 106.24(18)
Ag22 Ag23 Au12 134.53(18)
Ag22 Ag23 Au13 117.37(18)
Au3 S1 Ag20 75.3(5)
C1 S1 Au3 108(3)
C1 S1 Ag20 123(3)
Au2 S2 Ag20 76.7(6)
C11 S2 Au2 105(4)
C11 S2 Ag20 118(4)
Au1 S3 Ag20 75.7(5)
C21 S3 Au1 104(3)
C21 S3 Ag20 113(3)
Au11 S4 Au4 84.7(6)
C31 S4 Au4 110(4)
C31 S4 Au11 108(3)
Au14 S5 Au11 97.1(6)
C41 S5 Au11 106(3)
C41 S5 Au14 105(2)
Au15 S6 Au5 81.9(5)
C51 S6 Au5 111(2)
C51 S6 Au15 108(2)
Au14 S7 Au15 89.5(6)
C61 S7 Au14 107(4)
C61 S7 Au15 105(3)
Au16 S8 Au6 83.1(5)
C71 S8 Au6 113(3)
C71 S8 Au16 104(3)
Au19 S9 Au16 98.3(6)
C81 S9 Au16 108(3)
C81 S9 Au19 107(3)
Au18 S10 Au7 82.8(6)
C91 S10 Au7 108(3)
C91 S10 Au18 112(4)
Au19 S11 Au18 89.8(6)
C101 S11 Au18 107(2)
C101 S11 Au19 109(3)
Au12 S12 Au8 84.5(5)
C111 S12 Au8 113(2)
C111 S12 Au12 107(3)
Au17 S13 Au12 97.1(6)
C121 S13 Au12 106(3)
C121 S13 Au17 108(3)
Au13 S14 Au9 80.1(5)
C131 S14 Au9 108(2)
C131 S14 Au13 104(2)
Au17 S15 Au13 91.5(6)
C141 S15 Au13 106(3)
C141 S15 Au17 109(3)
C2 C1 S1 103(5)
C6 C1 S1 105(5)
C6 C1 C2 111(6)
C6 C1 C7 119(7)
C7 C1 S1 108(4)
C7 C1 C2 109(7)
C1 C2 H2A 111.2
C1 C2 H2B 111.2
H2A C2 H2B 109.2
C3 C2 C1 103(6)
C3 C2 H2A 111.2
C3 C2 H2B 111.2
C2 C3 H3 110.3
C2 C3 C8 110(5)
C4 C3 C2 110(7)
C4 C3 H3 110.3
C4 C3 C8 106(7)
C8 C3 H3 110.3
C3 C4 H4A 109.2
C3 C4 H4B 109.2
C3 C4 C5 112(6)
H4A C4 H4B 107.9
C5 C4 H4A 109.2
C5 C4 H4B 109.2
C4 C5 H5 111.6
C6 C5 C4 101(6)
C6 C5 H5 111.6
C10 C5 C4 107(8)
C10 C5 H5 111.6
C10 C5 C6 113(6)
C1 C6 C5 106(6)
C1 C6 H6A 110.6
C1 C6 H6B 110.6
C5 C6 H6A 110.6
C5 C6 H6B 110.6
H6A C6 H6B 108.7
C1 C7 H7A 110.4
C1 C7 H7B 110.4
C1 C7 C9 107(5)
H7A C7 H7B 108.6
C9 C7 H7A 110.4
C9 C7 H7B 110.4
C3 C8 H8A 108.3
C3 C8 H8B 108.3
H8A C8 H8B 107.4
C9 C8 C3 116(7)
C9 C8 H8A 108.3
C9 C8 H8B 108.3
C7 C9 H9 112.7
C8 C9 C7 104(7)
C8 C9 H9 112.7
C10 C9 C7 111(7)
C10 C9 C8 103(6)
C10 C9 H9 112.7
C5 C10 C9 120(8)
C5 C10 H10A 107.4
C5 C10 H10B 107.4
C9 C10 H10A 107.4
C9 C10 H10B 107.4
H10A C10 H10B 106.9
C12 C11 S2 113(8)
C12 C11 C16 117(9)
C12 C11 C19 105(9)
C16 C11 S2 107(8)
C16 C11 C19 105(9)
C19 C11 S2 110(6)
C11 C12 H12A 108.9
C11 C12 H12B 108.9
H12A C12 H12B 107.7
C13 C12 C11 113(10)
C13 C12 H12A 108.9
C13 C12 H12B 108.9
C12 C13 H13 112.1
C12 C13 C14 121(10)
C12 C13 C20 93(7)
C14 C13 H13 112.1
C14 C13 C20 104(8)
C20 C13 H13 112.1
C13 C14 H14A 108.9
C13 C14 H14B 108.9
C13 C14 C15 113(8)
H14A C14 H14B 107.7
C15 C14 H14A 108.9
C15 C14 H14B 108.9
C14 C15 H15 112.1
C16 C15 C14 112(10)
C16 C15 H15 112.1
C16 C15 C17 109(8)
C17 C15 C14 99(9)
C17 C15 H15 112.1
C11 C16 H16A 108.0
C11 C16 H16B 108.0
C15 C16 C11 117(10)
C15 C16 H16A 108.0
C15 C16 H16B 108.0
H16A C16 H16B 107.2
C15 C17 H17A 110.5
C15 C17 H17B 110.5
C15 C17 C18 106(8)
H17A C17 H17B 108.7
C18 C17 H17A 110.5
C18 C17 H17B 110.5
C17 C18 H18 104.9
C19 C18 C17 111(9)
C19 C18 H18 104.9
C20 C18 C17 119(9)
C20 C18 H18 104.9
C20 C18 C19 110(10)
C11 C19 C18 103(7)
C11 C19 H19A 111.1
C11 C19 H19B 111.1
C18 C19 H19A 111.1
C18 C19 H19B 111.1
H19A C19 H19B 109.1
C13 C20 H20A 111.4
C13 C20 H20B 111.4
C18 C20 C13 102(9)
C18 C20 H20A 111.4
C18 C20 H20B 111.4
H20A C20 H20B 109.3
C22 C21 S3 107(5)
C22 C21 C26 112(7)
C26 C21 S3 107(5)
C27 C21 S3 115(6)
C27 C21 C22 107(6)
C27 C21 C26 110(6)
C21 C22 H22A 110.2
C21 C22 H22B 110.2
C21 C22 C23 108(6)
H22A C22 H22B 108.5
C23 C22 H22A 110.2
C23 C22 H22B 110.2
C22 C23 H23 112.7
C24 C23 C22 115(6)
C24 C23 H23 112.7
C30 C23 C22 101(6)
C30 C23 H23 112.7
C30 C23 C24 102(6)
C23 C24 H24A 109.2
C23 C24 H24B 109.2
H24A C24 H24B 107.9
C25 C24 C23 112(7)
C25 C24 H24A 109.2
C25 C24 H24B 109.2
C24 C25 H25 112.0
C24 C25 C28 102(6)
C26 C25 C24 113(7)
C26 C25 H25 112.0
C26 C25 C28 105(7)
C28 C25 H25 112.0
C21 C26 H26A 108.6
C21 C26 H26B 108.6
C25 C26 C21 114(7)
C25 C26 H26A 108.6
C25 C26 H26B 108.6
H26A C26 H26B 107.6
C21 C27 H27A 108.5
C21 C27 H27B 108.5
C21 C27 C29 115(7)
H27A C27 H27B 107.5
C29 C27 H27A 108.5
C29 C27 H27B 108.5
C25 C28 H28A 107.1
C25 C28 H28B 107.1
H28A C28 H28B 106.8
C29 C28 C25 121(7)
C29 C28 H28A 107.1
C29 C28 H28B 107.1
C27 C29 H29 113.7
C27 C29 C30 104(6)
C28 C29 C27 109(7)
C28 C29 H29 113.7
C28 C29 C30 102(7)
C30 C29 H29 113.7
C23 C30 C29 117(6)
C23 C30 H30A 108.2
C23 C30 H30B 108.2
C29 C30 H30A 108.2
C29 C30 H30B 108.2
H30A C30 H30B 107.3
C32 C31 S4 109(7)
C32 C31 C36 125(10)
C32 C31 C37 119(10)
C36 C31 S4 104(7)
C37 C31 S4 110(7)
C37 C31 C36 87(8)
C31 C32 H32A 111.0
C31 C32 H32B 111.0
C31 C32 C33 104(8)
H32A C32 H32B 109.0
C33 C32 H32A 111.0
C33 C32 H32B 111.0
C32 C33 H33 115.6
C34 C33 C32 84(6)
C34 C33 H33 115.6
C39 C33 C32 102(8)
C39 C33 H33 115.6
C39 C33 C34 119(10)
C33 C34 H34A 108.5
C33 C34 H34B 108.5
H34A C34 H34B 107.5
C35 C34 C33 115(10)
C35 C34 H34A 108.5
C35 C34 H34B 108.5
C34 C35 H35 114.2
C34 C35 C36 104(8)
C34 C35 C38 118(10)
C36 C35 H35 114.2
C38 C35 H35 114.2
C38 C35 C36 88(8)
C31 C36 C35 109(8)
C31 C36 H36A 109.9
C31 C36 H36B 109.9
C35 C36 H36A 109.9
C35 C36 H36B 109.9
H36A C36 H36B 108.3
C31 C37 H37A 108.2
C31 C37 H37B 108.2
C31 C37 C40 117(9)
H37A C37 H37B 107.3
C40 C37 H37A 108.2
C40 C37 H37B 108.2
C35 C38 H38A 107.2
C35 C38 H38B 107.2
H38A C38 H38B 106.8
C40 C38 C35 120(10)
C40 C38 H38A 107.2
C40 C38 H38B 107.2
C33 C39 H39A 108.2
C33 C39 H39B 108.2
C33 C39 C40 116(10)
H39A C39 H39B 107.3
C40 C39 H39A 108.2
C40 C39 H39B 108.2
C37 C40 C39 94(7)
C37 C40 H40 113.9
C38 C40 C37 109(9)
C38 C40 C39 111(10)
C38 C40 H40 113.9
C39 C40 H40 113.9
C42 C41 S5 110(5)
C46 C41 S5 107(5)
C46 C41 C42 108(7)
C47 C41 S5 111(6)
C47 C41 C42 108(6)
C47 C41 C46 112(6)
C41 C42 H42A 110.4
C41 C42 H42B 110.4
H42A C42 H42B 108.6
C43 C42 C41 106(6)
C43 C42 H42A 110.4
C43 C42 H42B 110.4
C42 C43 H43 109.0
C42 C43 C44 107(6)
C44 C43 H43 109.0
C50 C43 C42 106(7)
C50 C43 H43 109.0
C50 C43 C44 117(6)
C43 C44 H44A 110.8
C43 C44 H44B 110.8
H44A C44 H44B 108.9
C45 C44 C43 105(6)
C45 C44 H44A 110.8
C45 C44 H44B 110.8
C44 C45 H45 108.4
C46 C45 C44 107(6)
C46 C45 H45 108.4
C46 C45 C48 111(7)
C48 C45 C44 114(7)
C48 C45 H45 108.4
C41 C46 H46A 109.4
C41 C46 H46B 109.4
C45 C46 C41 111(6)
C45 C46 H46A 109.4
C45 C46 H46B 109.4
H46A C46 H46B 108.0
C41 C47 H47A 108.6
C41 C47 H47B 108.6
C41 C47 C49 115(7)
H47A C47 H47B 107.6
C49 C47 H47A 108.6
C49 C47 H47B 108.6
C45 C48 H48A 109.1
C45 C48 H48B 109.1
C45 C48 C49 113(6)
H48A C48 H48B 107.8
C49 C48 H48A 109.1
C49 C48 H48B 109.1
C47 C49 C48 97(5)
C47 C49 H49 113.6
C48 C49 H49 113.6
C50 C49 C47 103(6)
C50 C49 C48 114(7)
C50 C49 H49 113.6
C43 C50 H50A 108.6
C43 C50 H50B 108.6
C49 C50 C43 115(7)
C49 C50 H50A 108.6
C49 C50 H50B 108.6
H50A C50 H50B 107.6
C52 C51 S6 109(4)
C52 C51 C57 107(6)
C56 C51 S6 108(5)
C56 C51 C52 108(6)
C56 C51 C57 122(6)
C57 C51 S6 102(5)
C51 C52 H52A 110.0
C51 C52 H52B 110.0
C51 C52 C53 109(5)
H52A C52 H52B 108.4
C53 C52 H52A 110.0
C53 C52 H52B 110.0
C52 C53 H53 115.1
C54 C53 C52 102(6)
C54 C53 H53 115.1
C54 C53 C58 104(6)
C58 C53 C52 104(6)
C58 C53 H53 115.1
C53 C54 H54A 106.8
C53 C54 H54B 106.8
H54A C54 H54B 106.6
C55 C54 C53 122(7)
C55 C54 H54A 106.8
C55 C54 H54B 106.8
C54 C55 H55 109.9
C54 C55 C56 116(6)
C54 C55 C59 107(7)
C56 C55 H55 109.9
C59 C55 H55 109.9
C59 C55 C56 105(6)
C51 C56 C55 103(6)
C51 C56 H56A 111.2
C51 C56 H56B 111.2
C55 C56 H56A 111.2
C55 C56 H56B 111.2
H56A C56 H56B 109.1
C51 C57 H57A 112.1
C51 C57 H57B 112.1
H57A C57 H57B 109.7
C60 C57 C51 98(6)
C60 C57 H57A 112.1
C60 C57 H57B 112.1
C53 C58 H58A 108.0
C53 C58 H58B 108.0
H58A C58 H58B 107.2
C60 C58 C53 117(7)
C60 C58 H58A 108.0
C60 C58 H58B 108.0
C55 C59 H59A 109.9
C55 C59 H59B 109.9
H59A C59 H59B 108.3
C60 C59 C55 109(6)
C60 C59 H59A 109.9
C60 C59 H59B 109.9
C57 C60 H60 107.6
C58 C60 C57 107(6)
C58 C60 C59 111(7)
C58 C60 H60 107.6
C59 C60 C57 116(6)
C59 C60 H60 107.6
C62 C61 S7 113(7)
C63 C61 S7 107(6)
C63 C61 C62 101(8)
C64 C61 S7 127(8)
C64 C61 C62 100(7)
C64 C61 C63 106(9)
C61 C62 H62A 109.7
C61 C62 H62B 109.7
C61 C62 C70 110(7)
H62A C62 H62B 108.2
C70 C62 H62A 109.7
C70 C62 H62B 109.7
C61 C63 H63A 110.0
C61 C63 H63B 110.0
C61 C63 C66 108(7)
H63A C63 H63B 108.4
C66 C63 H63A 110.0
C66 C63 H63B 110.0
C61 C64 H64A 105.0
C61 C64 H64B 105.0
C61 C64 C65 129(9)
H64A C64 H64B 105.9
C65 C64 H64A 105.0
C65 C64 H64B 105.0
C64 C65 H65 112.1
C64 C65 C68 97(7)
C67 C65 C64 112(6)
C67 C65 H65 112.1
C67 C65 C68 110(8)
C68 C65 H65 112.1
C63 C66 H66 107.4
C63 C66 C69 92(6)
C67 C66 C63 137(8)
C67 C66 H66 107.4
C67 C66 C69 101(6)
C69 C66 H66 107.4
C65 C67 H67A 111.0
C65 C67 H67B 111.0
C66 C67 C65 104(8)
C66 C67 H67A 111.0
C66 C67 H67B 111.0
H67A C67 H67B 109.0
C65 C68 H68A 111.3
C65 C68 H68B 111.3
H68A C68 H68B 109.2
C70 C68 C65 102(7)
C70 C68 H68A 111.3
C70 C68 H68B 111.3
C66 C69 H69A 113.6
C66 C69 H69B 113.6
H69A C69 H69B 110.8
C70 C69 C66 90(7)
C70 C69 H69A 113.6
C70 C69 H69B 113.6
C62 C70 H70 102.4
C68 C70 C62 89(7)
C68 C70 C69 150(10)
C68 C70 H70 102.4
C69 C70 C62 101(6)
C69 C70 H70 102.4
C72 C71 S8 113(5)
C76 C71 S8 107(6)
C76 C71 C72 105(7)
C77 C71 S8 112(6)
C77 C71 C72 112(7)
C77 C71 C76 108(7)
C71 C72 H72A 109.8
C71 C72 H72B 109.8
H72A C72 H72B 108.2
C73 C72 C71 109(6)
C73 C72 H72A 109.8
C73 C72 H72B 109.8
C72 C73 H73 112.3
C74 C73 C72 112(7)
C74 C73 H73 112.3
C79 C73 C72 105(7)
C79 C73 H73 112.3
C79 C73 C74 102(7)
C73 C74 H74A 109.1
C73 C74 H74B 109.1
H74A C74 H74B 107.8
C75 C74 C73 112(8)
C75 C74 H74A 109.1
C75 C74 H74B 109.1
C74 C75 H75 110.5
C74 C75 C76 115(7)
C74 C75 C80 111(7)
C76 C75 H75 110.5
C76 C75 C80 99(7)
C80 C75 H75 110.5
C71 C76 H76A 108.7
C71 C76 H76B 108.7
C75 C76 C71 114(7)
C75 C76 H76A 108.7
C75 C76 H76B 108.7
H76A C76 H76B 107.6
C71 C77 H77A 108.4
C71 C77 H77B 108.4
C71 C77 C78 116(7)
H77A C77 H77B 107.4
C78 C77 H77A 108.4
C78 C77 H77B 108.4
C77 C78 H78 116.2
C77 C78 C80 101(7)
C79 C78 C77 108(7)
C79 C78 H78 116.2
C79 C78 C80 97(7)
C80 C78 H78 116.2
C73 C79 C78 126(8)
C73 C79 H79A 105.8
C73 C79 H79B 105.8
C78 C79 H79A 105.8
C78 C79 H79B 105.8
H79A C79 H79B 106.2
C75 C80 H80A 108.7
C75 C80 H80B 108.7
C78 C80 C75 114(7)
C78 C80 H80A 108.7
C78 C80 H80B 108.7
H80A C80 H80B 107.6
C82 C81 S9 107(5)
C82 C81 C87 98(5)
C86 C81 S9 110(5)
C86 C81 C82 111(7)
C86 C81 C87 122(7)
C87 C81 S9 108(5)
C81 C82 H82A 109.8
C81 C82 H82B 109.8
C81 C82 C83 110(6)
H82A C82 H82B 108.2
C83 C82 H82A 109.8
C83 C82 H82B 109.8
C82 C83 H83 108.9
C82 C83 C90 105(6)
C84 C83 C82 113(5)
C84 C83 H83 108.9
C84 C83 C90 113(6)
C90 C83 H83 108.9
C83 C84 H84A 111.3
C83 C84 H84B 111.3
C83 C84 C85 102(7)
H84A C84 H84B 109.2
C85 C84 H84A 111.3
C85 C84 H84B 111.3
C84 C85 H85 105.9
C84 C85 C86 121(7)
C86 C85 H85 105.9
C88 C85 C84 110(6)
C88 C85 H85 105.9
C88 C85 C86 107(7)
C81 C86 C85 104(6)
C81 C86 H86A 110.9
C81 C86 H86B 110.9
C85 C86 H86A 110.9
C85 C86 H86B 110.9
H86A C86 H86B 108.9
C81 C87 H87A 110.7
C81 C87 H87B 110.7
H87A C87 H87B 108.8
C89 C87 C81 105(6)
C89 C87 H87A 110.7
C89 C87 H87B 110.7
C85 C88 H88A 108.7
C85 C88 H88B 108.7
C85 C88 C89 114(7)
H88A C88 H88B 107.6
C89 C88 H88A 108.7
C89 C88 H88B 108.7
C87 C89 H89 110.2
C88 C89 C87 111(5)
C88 C89 H89 110.2
C90 C89 C87 109(7)
C90 C89 C88 106(7)
C90 C89 H89 110.2
C83 C90 H90A 110.3
C83 C90 H90B 110.3
C89 C90 C83 107(5)
C89 C90 H90A 110.3
C89 C90 H90B 110.3
H90A C90 H90B 108.5
C92 C91 S10 109(6)
C92 C91 C97 113(9)
C96 C91 S10 100(7)
C96 C91 C92 114(9)
C96 C91 C97 111(9)
C97 C91 S10 109(6)
C91 C92 H92A 111.2
C91 C92 H92B 111.2
H92A C92 H92B 109.1
C93 C92 C91 103(8)
C93 C92 H92A 111.2
C93 C92 H92B 111.2
C92 C93 H93 110.2
C94 C93 C92 103(9)
C94 C93 H93 110.2
C98 C93 C92 110(8)
C98 C93 H93 110.2
C98 C93 C94 113(10)
C93 C94 H94A 106.6
C93 C94 H94B 106.6
C93 C94 C95 123(10)
H94A C94 H94B 106.5
C95 C94 H94A 106.6
C95 C94 H94B 106.6
C94 C95 H95 115.7
C94 C95 C96 93(7)
C94 C95 C99 121(10)
C96 C95 H95 115.7
C99 C95 H95 115.7
C99 C95 C96 89(6)
C91 C96 C95 104(7)
C91 C96 H96A 111.0
C91 C96 H96B 111.0
C95 C96 H96A 111.0
C95 C96 H96B 111.0
H96A C96 H96B 109.0
C91 C97 H97A 111.1
C91 C97 H97B 111.1
C91 C97 C100 103(7)
H97A C97 H97B 109.1
C100 C97 H97A 111.1
C100 C97 H97B 111.1
C93 C98 H98A 107.0
C93 C98 H98B 107.0
C93 C98 C100 121(10)
H98A C98 H98B 106.7
C100 C98 H98A 107.0
C100 C98 H98B 107.0
C95 C99 H99A 110.7
C95 C99 H99B 110.7
H99A C99 H99B 108.8
C100 C99 C95 105(9)
C100 C99 H99A 110.7
C100 C99 H99B 110.7
C97 C100 H100 110.9
C98 C100 C97 108(8)
C98 C100 C99 116(9)
C98 C100 H100 110.9
C99 C100 C97 100(8)
C99 C100 H100 110.9
C102 C101 S11 105(5)
C102 C101 C107 98(6)
C106 C101 S11 110(6)
C106 C101 C102 115(8)
C106 C101 C107 119(7)
C107 C101 S11 109(6)
C101 C102 H10C 110.2
C101 C102 H10D 110.2
C101 C102 C103 107(6)
H10C C102 H10D 108.5
C103 C102 H10C 110.2
C103 C102 H10D 110.2
C102 C103 H103 105.5
C104 C103 C102 112(6)
C104 C103 H103 105.5
C108 C103 C102 111(7)
C108 C103 H103 105.5
C108 C103 C104 117(7)
C103 C104 H10E 111.7
C103 C104 H10F 111.7
C103 C104 C105 100(7)
H10E C104 H10F 109.5
C105 C104 H10E 111.7
C105 C104 H10F 111.7
C104 C105 H105 105.5
C104 C105 C106 111(6)
C106 C105 H105 105.5
C109 C105 C104 105(7)
C109 C105 H105 105.5
C109 C105 C106 122(8)
C101 C106 C105 104(6)
C101 C106 H10G 111.0
C101 C106 H10H 111.0
C105 C106 H10G 111.0
C105 C106 H10H 111.0
H10G C106 H10H 109.0
C101 C107 H10I 110.6
C101 C107 H10J 110.6
C101 C107 C110 106(6)
H10I C107 H10J 108.7
C110 C107 H10I 110.6
C110 C107 H10J 110.6
C103 C108 H10K 111.1
C103 C108 H10L 111.1
C103 C108 C110 103(6)
H10K C108 H10L 109.1
C110 C108 H10K 111.1
C110 C108 H10L 111.1
C105 C109 H10M 109.2
C105 C109 H10N 109.2
C105 C109 C110 112(8)
H10M C109 H10N 107.9
C110 C109 H10M 109.2
C110 C109 H10N 109.2
C107 C110 H110 111.4
C108 C110 C107 100(6)
C108 C110 H110 111.4
C109 C110 C107 114(6)
C109 C110 C108 109(7)
C109 C110 H110 111.4
C112 C111 S12 113(6)
C112 C111 C116 106(6)
C112 C111 C117 104(6)
C116 C111 S12 110(4)
C117 C111 S12 117(5)
C117 C111 C116 105(6)
C111 C112 H11A 108.3
C111 C112 H11B 108.3
C111 C112 C113 116(7)
H11A C112 H11B 107.4
C113 C112 H11A 108.3
C113 C112 H11B 108.3
C112 C113 H113 108.2
C112 C113 C120 107(5)
C114 C113 C112 113(6)
C114 C113 H113 108.2
C114 C113 C120 113(6)
C120 C113 H113 108.2
C113 C114 H11C 108.7
C113 C114 H11D 108.7
C113 C114 C115 114(6)
H11C C114 H11D 107.6
C115 C114 H11C 108.7
C115 C114 H11D 108.7
C114 C115 H115 112.3
C114 C115 C116 100(6)
C114 C115 C118 108(6)
C116 C115 H115 112.3
C118 C115 H115 112.3
C118 C115 C116 111(5)
C111 C116 C115 114(5)
C111 C116 H11E 108.7
C111 C116 H11F 108.7
C115 C116 H11E 108.7
C115 C116 H11F 108.7
H11E C116 H11F 107.6
C111 C117 H11G 107.8
C111 C117 H11H 107.8
C111 C117 C119 118(5)
H11G C117 H11H 107.2
C119 C117 H11G 107.8
C119 C117 H11H 107.8
C115 C118 H11I 110.6
C115 C118 H11J 110.6
H11I C118 H11J 108.7
C119 C118 C115 106(6)
C119 C118 H11I 110.6
C119 C118 H11J 110.6
C117 C119 C118 106(5)
C117 C119 H119 108.4
C118 C119 H119 108.4
C120 C119 C117 108(6)
C120 C119 C118 117(6)
C120 C119 H119 108.4
C113 C120 H12C 111.3
C113 C120 H12D 111.3
C119 C120 C113 102(6)
C119 C120 H12C 111.3
C119 C120 H12D 111.3
H12C C120 H12D 109.2
C122 C121 S13 113(6)
C122 C121 C126 112(7)
C122 C121 C127 108(6)
C126 C121 S13 106(5)
C126 C121 C127 110(7)
C127 C121 S13 108(5)
C121 C122 H12E 109.1
C121 C122 H12F 109.1
C121 C122 C123 113(7)
H12E C122 H12F 107.8
C123 C122 H12E 109.1
C123 C122 H12F 109.1
C122 C123 H123 110.2
C122 C123 C128 109(7)
C124 C123 C122 109(6)
C124 C123 H123 110.2
C124 C123 C128 109(7)
C128 C123 H123 110.2
C123 C124 H12G 109.8
C123 C124 H12H 109.8
H12G C124 H12H 108.3
C125 C124 C123 109(7)
C125 C124 H12G 109.8
C125 C124 H12H 109.8
C124 C125 H125 109.4
C124 C125 C126 115(7)
C124 C125 C129 106(6)
C126 C125 H125 109.4
C126 C125 C129 108(7)
C129 C125 H125 109.4
C121 C126 H12I 110.1
C121 C126 H12J 110.1
C125 C126 C121 108(6)
C125 C126 H12I 110.1
C125 C126 H12J 110.1
H12I C126 H12J 108.4
C121 C127 H12K 110.8
C121 C127 H12L 110.8
C121 C127 C130 105(6)
H12K C127 H12L 108.9
C130 C127 H12K 110.8
C130 C127 H12L 110.8
C123 C128 H12M 110.2
C123 C128 H12N 110.2
C123 C128 C130 107(6)
H12M C128 H12N 108.5
C130 C128 H12M 110.2
C130 C128 H12N 110.2
C125 C129 H12O 107.1
C125 C129 H12P 107.1
H12O C129 H12P 106.8
C130 C129 C125 121(9)
C130 C129 H12O 107.1
C130 C129 H12P 107.1
C127 C130 C128 92(6)
C127 C130 H130 112.5
C128 C130 H130 112.5
C129 C130 C127 120(8)
C129 C130 C128 105(8)
C129 C130 H130 112.5
C132 C131 S14 111(4)
C133 C131 S14 102(5)
C133 C131 C132 113(5)
C133 C131 C134 112(6)
C134 C131 S14 111(4)
C134 C131 C132 108(6)
C131 C132 H13A 109.9
C131 C132 H13B 109.9
H13A C132 H13B 108.3
C135 C132 C131 109(5)
C135 C132 H13A 109.9
C135 C132 H13B 109.9
C131 C133 H13C 111.7
C131 C133 H13D 111.7
C131 C133 C137 100(6)
H13C C133 H13D 109.5
C137 C133 H13C 111.7
C137 C133 H13D 111.7
C131 C134 H13E 111.1
C131 C134 H13F 111.1
H13E C134 H13F 109.1
C140 C134 C131 103(5)
C140 C134 H13E 111.1
C140 C134 H13F 111.1
C132 C135 H135 111.4
C136 C135 C132 103(6)
C136 C135 H135 111.4
C139 C135 C132 105(5)
C139 C135 H135 111.4
C139 C135 C136 114(6)
C135 C136 H13G 109.7
C135 C136 H13H 109.7
H13G C136 H13H 108.2
C137 C136 C135 110(6)
C137 C136 H13G 109.7
C137 C136 H13H 109.7
C133 C137 H137 104.5
C136 C137 C133 119(6)
C136 C137 H137 104.5
C136 C137 C138 116(7)
C138 C137 C133 107(5)
C138 C137 H137 104.5
C137 C138 H13I 111.1
C137 C138 H13J 111.1
C137 C138 C140 103(6)
H13I C138 H13J 109.1
C140 C138 H13I 111.1
C140 C138 H13J 111.1
C135 C139 H13K 109.6
C135 C139 H13L 109.6
H13K C139 H13L 108.1
C140 C139 C135 110(7)
C140 C139 H13K 109.6
C140 C139 H13L 109.6
C134 C140 C138 112(6)
C134 C140 H140 107.4
C138 C140 H140 107.4
C139 C140 C134 111(6)
C139 C140 C138 111(6)
C139 C140 H140 107.4
C142 C141 S15 108(5)
C142 C141 C146 110(8)
C146 C141 S15 103(5)
C147 C141 S15 112(6)
C147 C141 C142 107(7)
C147 C141 C146 117(7)
C141 C142 H14C 110.8
C141 C142 H14D 110.8
C141 C142 C143 105(6)
H14C C142 H14D 108.9
C143 C142 H14C 110.8
C143 C142 H14D 110.8
C142 C143 H143 106.4
C142 C143 C144 101(6)
C144 C143 H143 106.4
C150 C143 C142 121(8)
C150 C143 H143 106.4
C150 C143 C144 114(7)
C143 C144 H14E 109.9
C143 C144 H14F 109.9
H14E C144 H14F 108.3
C145 C144 C143 109(7)
C145 C144 H14E 109.9
C145 C144 H14F 109.9
C144 C145 H145 111.8
C144 C145 C146 119(7)
C144 C145 C149 95(6)
C146 C145 H145 111.8
C146 C145 C149 106(7)
C149 C145 H145 111.8
C141 C146 C145 106(6)
C141 C146 H14G 110.5
C141 C146 H14H 110.5
C145 C146 H14G 110.5
C145 C146 H14H 110.5
H14G C146 H14H 108.7
C141 C147 H14I 108.5
C141 C147 H14J 108.5
H14I C147 H14J 107.5
C148 C147 C141 115(8)
C148 C147 H14I 108.5
C148 C147 H14J 108.5
C147 C148 H148 110.7
C147 C148 C149 111(7)
C147 C148 C150 106(6)
C149 C148 H148 110.7
C149 C148 C150 108(8)
C150 C148 H148 110.7
C145 C149 H14K 108.5
C145 C149 H14L 108.5
C148 C149 C145 115(7)
C148 C149 H14K 108.5
C148 C149 H14L 108.5
H14K C149 H14L 107.5
C143 C150 C148 103(7)
C143 C150 H15A 111.2
C143 C150 H15B 111.2
C148 C150 H15A 111.2
C148 C150 H15B 111.2
H15A C150 H15B 109.1

loop_
_geom_bond_atom_site_label_1
_geom_bond_atom_site_label_2
_geom_bond_distance
Au1 Au2 3.139(4)
Au1 Au3 3.093(4)
Au1 Au4 2.835(4)
Au1 Au5 2.823(4)
Au1 Au6 2.914(5)
Au1 Au10 2.767(4)
Au1 Ag20 3.061(7)
Au1 S3 2.366(18)
Au2 Au3 3.110(4)
Au2 Au6 2.863(4)
Au2 Au7 2.805(5)
Au2 Au8 2.892(4)
Au2 Au10 2.752(4)
Au2 Ag20 3.034(8)
Au2 S2 2.310(18)
Au3 Au4 2.902(4)
Au3 Au8 2.857(5)
Au3 Au9 2.790(4)
Au3 Au10 2.753(4)
Au3 Ag20 2.996(7)
Au3 S1 2.341(18)
Au4 Au5 2.838(4)
Au4 Au9 2.886(4)
Au4 Au10 2.747(4)
Au4 Au11 3.138(4)
Au4 Ag21 2.981(6)
Au4 S4 2.352(15)
Au5 Au6 2.912(4)
Au5 Au10 2.734(4)
Au5 Au15 3.072(4)
Au5 Ag21 2.890(5)
Au5 Ag22 2.905(6)
Au5 S6 2.373(15)
Au6 Au7 2.865(4)
Au6 Au10 2.735(4)
Au6 Au16 3.110(4)
Au6 Ag22 2.957(6)
Au6 S8 2.391(15)
Au7 Au8 2.926(4)
Au7 Au10 2.729(4)
Au7 Au18 3.086(5)
Au7 Ag22 2.897(6)
Au7 Ag23 2.904(5)
Au7 S10 2.351(19)
Au8 Au9 2.868(4)
Au8 Au10 2.743(4)
Au8 Au12 3.142(5)
Au8 Ag23 2.960(6)
Au8 S12 2.353(14)
Au9 Au10 2.722(4)
Au9 Au13 3.020(4)
Au9 Ag21 2.918(5)
Au9 Ag23 2.931(6)
Au9 S14 2.364(15)
Au11 Ag21 3.134(6)
Au11 S4 2.306(18)
Au11 S5 2.311(18)
Au12 Ag23 3.183(5)
Au12 S12 2.318(17)
Au12 S13 2.307(17)
Au13 Au17 3.304(4)
Au13 Ag21 3.127(5)
Au13 Ag23 3.066(5)
Au13 S14 2.328(18)
Au13 S15 2.309(18)
Au14 Au15 3.250(4)
Au14 Ag21 2.845(5)
Au14 S5 2.278(17)
Au14 S7 2.303(16)
Au15 Ag21 3.075(5)
Au15 Ag22 3.225(5)
Au15 S6 2.313(17)
Au15 S7 2.313(18)
Au16 Ag22 3.156(5)
Au16 S8 2.296(18)
Au16 S9 2.318(19)
Au17 Ag23 2.822(5)
Au17 S13 2.296(16)
Au17 S15 2.303(15)
Au18 Au19 3.274(4)
Au18 Ag22 3.119(6)
Au18 Ag23 3.186(5)
Au18 S10 2.318(18)
Au18 S11 2.325(17)
Au19 Ag22 2.799(6)
Au19 S9 2.289(16)
Au19 S11 2.314(16)
Ag20 S1 2.56(2)
Ag20 S2 2.57(2)
Ag20 S3 2.614(19)
Ag21 Ag22 2.892(6)
Ag21 Ag23 2.916(7)
Ag22 Ag23 2.919(6)
S1 C1 1.93(7)
S2 C11 1.85(9)
S3 C21 1.84(8)
S4 C31 1.93(9)
S5 C41 1.86(7)
S6 C51 1.92(7)
S7 C61 1.67(8)
S8 C71 1.89(8)
S9 C81 1.85(7)
S10 C91 1.96(8)
S11 C101 1.80(8)
S12 C111 1.75(7)
S13 C121 1.81(8)
S14 C131 1.92(7)
S15 C141 1.92(7)
C1 C2 1.67(11)
C1 C6 1.43(10)
C1 C7 1.52(9)
C2 H2A 0.9800
C2 H2B 0.9800
C2 C3 1.53(9)
C3 H3 0.9900
C3 C4 1.47(10)
C3 C8 1.57(10)
C4 H4A 0.9800
C4 H4B 0.9800
C4 C5 1.64(11)
C5 H5 0.9900
C5 C6 1.63(9)
C5 C10 1.35(9)
C6 H6A 0.9800
C6 H6B 0.9800
C7 H7A 0.9800
C7 H7B 0.9800
C7 C9 1.57(9)
C8 H8A 0.9800
C8 H8B 0.9800
C8 C9 1.53(10)
C9 H9 0.9900
C9 C10 1.48(10)
C10 H10A 0.9800
C10 H10B 0.9800
C11 C12 1.47(14)
C11 C16 1.47(13)
C11 C19 1.57(12)
C12 H12A 0.9800
C12 H12B 0.9800
C12 C13 1.45(11)
C13 H13 0.9900
C13 C14 1.47(13)
C13 C20 1.83(12)
C14 H14A 0.9800
C14 H14B 0.9800
C14 C15 1.57(14)
C15 H15 0.9900
C15 C16 1.43(11)
C15 C17 1.56(12)
C16 H16A 0.9800
C16 H16B 0.9800
C17 H17A 0.9800
C17 H17B 0.9800
C17 C18 1.58(13)
C18 H18 0.9900
C18 C19 1.57(11)
C18 C20 1.40(14)
C19 H19A 0.9800
C19 H19B 0.9800
C20 H20A 0.9800
C20 H20B 0.9800
C21 C22 1.56(10)
C21 C26 1.59(10)
C21 C27 1.48(9)
C22 H22A 0.9800
C22 H22B 0.9800
C22 C23 1.69(10)
C23 H23 0.9900
C23 C24 1.61(11)
C23 C30 1.59(10)
C24 H24A 0.9800
C24 H24B 0.9800
C24 C25 1.55(10)
C25 H25 0.9900
C25 C26 1.47(10)
C25 C28 1.58(10)
C26 H26A 0.9800
C26 H26B 0.9800
C27 H27A 0.9800
C27 H27B 0.9800
C27 C29 1.52(10)
C28 H28A 0.9800
C28 H28B 0.9800
C28 C29 1.44(10)
C29 H29 0.9900
C29 C30 1.62(10)
C30 H30A 0.9800
C30 H30B 0.9800
C31 C32 1.41(12)
C31 C36 1.50(13)
C31 C37 1.49(13)
C32 H32A 0.9800
C32 H32B 0.9800
C32 C33 1.87(12)
C33 H33 0.9900
C33 C34 1.73(14)
C33 C39 1.44(12)
C34 H34A 0.9800
C34 H34B 0.9800
C34 C35 1.34(12)
C35 H35 0.9900
C35 C36 1.75(12)
C35 C38 1.49(13)
C36 H36A 0.9800
C36 H36B 0.9800
C37 H37A 0.9800
C37 H37B 0.9800
C37 C40 1.56(11)
C38 H38A 0.9800
C38 H38B 0.9800
C38 C40 1.44(13)
C39 H39A 0.9800
C39 H39B 0.9800
C39 C40 1.58(13)
C40 H40 0.9900
C41 C42 1.62(10)
C41 C46 1.57(10)
C41 C47 1.48(10)
C42 H42A 0.9800
C42 H42B 0.9800
C42 C43 1.55(9)
C43 H43 0.9900
C43 C44 1.71(10)
C43 C50 1.52(10)
C44 H44A 0.9800
C44 H44B 0.9800
C44 C45 1.59(10)
C45 H45 0.9900
C45 C46 1.46(9)
C45 C48 1.48(10)
C46 H46A 0.9800
C46 H46B 0.9800
C47 H47A 0.9800
C47 H47B 0.9800
C47 C49 1.61(9)
C48 H48A 0.9800
C48 H48B 0.9800
C48 C49 1.73(10)
C49 H49 0.9900
C49 C50 1.46(10)
C50 H50A 0.9800
C50 H50B 0.9800
C51 C52 1.59(9)
C51 C56 1.48(9)
C51 C57 1.65(10)
C52 H52A 0.9800
C52 H52B 0.9800
C52 C53 1.66(9)
C53 H53 0.9900
C53 C54 1.47(9)
C53 C58 1.52(9)
C54 H54A 0.9800
C54 H54B 0.9800
C54 C55 1.31(8)
C55 H55 0.9900
C55 C56 1.65(9)
C55 C59 1.58(10)
C56 H56A 0.9800
C56 H56B 0.9800
C57 H57A 0.9800
C57 H57B 0.9800
C57 C60 1.60(9)
C58 H58A 0.9800
C58 H58B 0.9800
C58 C60 1.40(9)
C59 H59A 0.9800
C59 H59B 0.9800
C59 C60 1.49(9)
C60 H60 0.9900
C61 C62 1.59(13)
C61 C63 1.49(11)
C61 C64 1.35(12)
C62 H62A 0.9800
C62 H62B 0.9800
C62 C70 1.84(11)
C63 H63A 0.9800
C63 H63B 0.9800
C63 C66 1.65(11)
C64 H64A 0.9800
C64 H64B 0.9800
C64 C65 1.54(10)
C65 H65 0.9900
C65 C67 1.51(10)
C65 C68 1.61(13)
C66 H66 0.9900
C66 C67 1.35(11)
C66 C69 2.01(13)
C67 H67A 0.9800
C67 H67B 0.9800
C68 H68A 0.9800
C68 H68B 0.9800
C68 C70 1.38(12)
C69 H69A 0.9800
C69 H69B 0.9800
C69 C70 1.39(11)
C70 H70 0.9900
C71 C72 1.59(10)
C71 C76 1.51(10)
C71 C77 1.42(10)
C72 H72A 0.9800
C72 H72B 0.9800
C72 C73 1.53(10)
C73 H73 0.9900
C73 C74 1.47(10)
C73 C79 1.46(10)
C74 H74A 0.9800
C74 H74B 0.9800
C74 C75 1.39(10)
C75 H75 0.9900
C75 C76 1.47(10)
C75 C80 1.57(10)
C76 H76A 0.9800
C76 H76B 0.9800
C77 H77A 0.9800
C77 H77B 0.9800
C77 C78 1.51(10)
C78 H78 0.9900
C78 C79 1.46(10)
C78 C80 1.57(10)
C79 H79A 0.9800
C79 H79B 0.9800
C80 H80A 0.9800
C80 H80B 0.9800
C81 C82 1.56(10)
C81 C86 1.47(9)
C81 C87 1.62(10)
C82 H82A 0.9800
C82 H82B 0.9800
C82 C83 1.62(9)
C83 H83 0.9900
C83 C84 1.49(9)
C83 C90 1.64(9)
C84 H84A 0.9800
C84 H84B 0.9800
C84 C85 1.51(9)
C85 H85 0.9900
C85 C86 1.55(9)
C85 C88 1.46(9)
C86 H86A 0.9800
C86 H86B 0.9800
C87 H87A 0.9800
C87 H87B 0.9800
C87 C89 1.56(9)
C88 H88A 0.9800
C88 H88B 0.9800
C88 C89 1.56(10)
C89 H89 0.9900
C89 C90 1.47(9)
C90 H90A 0.9800
C90 H90B 0.9800
C91 C92 1.57(13)
C91 C96 1.49(13)
C91 C97 1.57(11)
C92 H92A 0.9800
C92 H92B 0.9800
C92 C93 1.54(11)
C93 H93 0.9900
C93 C94 1.36(12)
C93 C98 1.30(10)
C94 H94A 0.9800
C94 H94B 0.9800
C94 C95 1.37(13)
C95 H95 0.9900
C95 C96 1.90(11)
C95 C99 1.64(12)
C96 H96A 0.9800
C96 H96B 0.9800
C97 H97A 0.9800
C97 H97B 0.9800
C97 C100 1.61(11)
C98 H98A 0.9800
C98 H98B 0.9800
C98 C100 1.44(12)
C99 H99A 0.9800
C99 H99B 0.9800
C99 C100 1.53(13)
C100 H100 0.9900
C101 C102 1.50(9)
C101 C106 1.38(9)
C101 C107 1.57(10)
C102 H10C 0.9800
C102 H10D 0.9800
C102 C103 1.62(10)
C103 H103 0.9900
C103 C104 1.47(10)
C103 C108 1.41(9)
C104 H10E 0.9800
C104 H10F 0.9800
C104 C105 1.58(10)
C105 H105 0.9900
C105 C106 1.61(10)
C105 C109 1.30(9)
C106 H10G 0.9800
C106 H10H 0.9800
C107 H10I 0.9800
C107 H10J 0.9800
C107 C110 1.71(10)
C108 H10K 0.9800
C108 H10L 0.9800
C108 C110 1.60(9)
C109 H10M 0.9800
C109 H10N 0.9800
C109 C110 1.45(10)
C110 H110 0.9900
C111 C112 1.44(9)
C111 C116 1.58(9)
C111 C117 1.46(9)
C112 H11A 0.9800
C112 H11B 0.9800
C112 C113 1.50(8)
C113 H113 0.9900
C113 C114 1.46(9)
C113 C120 1.57(9)
C114 H11C 0.9800
C114 H11D 0.9800
C114 C115 1.57(10)
C115 H115 0.9900
C115 C116 1.61(8)
C115 C118 1.60(9)
C116 H11E 0.9800
C116 H11F 0.9800
C117 H11G 0.9800
C117 H11H 0.9800
C117 C119 1.57(8)
C118 H11I 0.9800
C118 H11J 0.9800
C118 C119 1.60(9)
C119 H119 0.9900
C119 C120 1.55(10)
C120 H12C 0.9800
C120 H12D 0.9800
C121 C122 1.43(10)
C121 C126 1.59(10)
C121 C127 1.60(10)
C122 H12E 0.9800
C122 H12F 0.9800
C122 C123 1.55(10)
C123 H123 0.9900
C123 C124 1.53(10)
C123 C128 1.60(10)
C124 H12G 0.9800
C124 H12H 0.9800
C124 C125 1.50(10)
C125 H125 0.9900
C125 C126 1.50(9)
C125 C129 1.56(10)
C126 H12I 0.9800
C126 H12J 0.9800
C127 H12K 0.9800
C127 H12L 0.9800
C127 C130 1.76(11)
C128 H12M 0.9800
C128 H12N 0.9800
C128 C130 1.78(11)
C129 H12O 0.9800
C129 H12P 0.9800
C129 C130 1.21(9)
C130 H130 0.9900
C131 C132 1.59(9)
C131 C133 1.54(9)
C131 C134 1.57(9)
C132 H13A 0.9800
C132 H13B 0.9800
C132 C135 1.56(9)
C133 H13C 0.9800
C133 H13D 0.9800
C133 C137 1.58(9)
C134 H13E 0.9800
C134 H13F 0.9800
C134 C140 1.51(8)
C135 H135 0.9900
C135 C136 1.54(9)
C135 C139 1.51(9)
C136 H13G 0.9800
C136 H13H 0.9800
C136 C137 1.34(8)
C137 H137 0.9900
C137 C138 1.49(9)
C138 H13I 0.9800
C138 H13J 0.9800
C138 C140 1.62(9)
C139 H13K 0.9800
C139 H13L 0.9800
C139 C140 1.44(9)
C140 H140 0.9900
C141 C142 1.47(10)
C141 C146 1.53(11)
C141 C147 1.45(11)
C142 H14C 0.9800
C142 H14D 0.9800
C142 C143 1.64(9)
C143 H143 0.9900
C143 C144 1.67(11)
C143 C150 1.34(10)
C144 H14E 0.9800
C144 H14F 0.9800
C144 C145 1.48(10)
C145 H145 0.9900
C145 C146 1.55(10)
C145 C149 1.66(11)
C146 H14G 0.9800
C146 H14H 0.9800
C147 H14I 0.9800
C147 H14J 0.9800
C147 C148 1.45(9)
C148 H148 0.9900
C148 C149 1.50(11)
C148 C150 1.60(10)
C149 H14K 0.9800
C149 H14L 0.9800
C150 H15A 0.9800
C150 H15B 0.9800

loop_
_geom_torsion_atom_site_label_1
_geom_torsion_atom_site_label_2
_geom_torsion_atom_site_label_3
_geom_torsion_atom_site_label_4
_geom_torsion
Au1 S3 C21 C22 -59(6)
Au1 S3 C21 C26 -179(4)
Au1 S3 C21 C27 59(6)
Au2 S2 C11 C12 58(8)
Au2 S2 C11 C16 -171(7)
Au2 S2 C11 C19 -58(9)
Au6 S8 C71 C72 18(7)
Au6 S8 C71 C76 -97(5)
Au6 S8 C71 C77 145(6)
Au8 S12 C111 C112 -92(5)
Au8 S12 C111 C116 150(4)
Au8 S12 C111 C117 29(7)
Au11 S5 C41 C42 -59(5)
Au11 S5 C41 C46 59(6)
Au11 S5 C41 C47 -178(5)
Au12 S12 C111 C112 177(4)
Au12 S12 C111 C116 58(5)
Au12 S12 C111 C117 -62(6)
Au12 S13 C121 C122 71(6)
Au12 S13 C121 C126 -166(5)
Au12 S13 C121 C127 -49(6)
Au14 S5 C41 C42 43(5)
Au14 S5 C41 C46 161(5)
Au14 S5 C41 C47 -76(6)
Au14 S7 C61 C62 -169(6)
Au14 S7 C61 C63 80(8)
Au14 S7 C61 C64 -46(10)
Au15 S7 C61 C62 -75(7)
Au15 S7 C61 C63 175(7)
Au15 S7 C61 C64 48(10)
Au16 S8 C71 C72 -71(6)
Au16 S8 C71 C76 175(5)
Au16 S8 C71 C77 56(7)
Au16 S9 C81 C82 -52(5)
Au16 S9 C81 C86 -172(5)
Au16 S9 C81 C87 53(5)
Au17 S13 C121 C122 174(5)
Au17 S13 C121 C126 -63(6)
Au17 S13 C121 C127 54(6)
Au18 S11 C101 C102 164(4)
Au18 S11 C101 C106 -72(6)
Au18 S11 C101 C107 59(5)
Au19 S9 C81 C82 53(5)
Au19 S9 C81 C86 -67(6)
Au19 S9 C81 C87 158(4)
Au19 S11 C101 C102 68(5)
Au19 S11 C101 C106 -168(5)
Au19 S11 C101 C107 -36(5)
Ag20 S2 C11 C12 141(7)
Ag20 S2 C11 C16 -89(7)
Ag20 S2 C11 C19 24(10)
Ag20 S3 C21 C22 21(6)
Ag20 S3 C21 C26 -99(5)
Ag20 S3 C21 C27 139(5)
S1 C1 C2 C3 -179(4)
S1 C1 C6 C5 -178(5)
S1 C1 C7 C9 177(6)
S2 C11 C12 C13 162(6)
S2 C11 C16 C15 -175(8)
S2 C11 C19 C18 -178(8)
S3 C21 C22 C23 -168(5)
S3 C21 C26 C25 178(5)
S3 C21 C27 C29 173(5)
S4 C31 C32 C33 175(6)
S4 C31 C36 C35 162(6)
S4 C31 C37 C40 170(8)
S5 C41 C42 C43 179(5)
S5 C41 C46 C45 176(6)
S5 C41 C47 C49 180(5)
S6 C51 C52 C53 -174(5)
S6 C51 C56 C55 -179(4)
S6 C51 C57 C60 -176(4)
S7 C61 C62 C70 -171(6)
S7 C61 C63 C66 -168(7)
S7 C61 C64 C65 -180(6)
S8 C71 C72 C73 -173(6)
S8 C71 C76 C75 176(6)
S8 C71 C77 C78 178(6)
S9 C81 C82 C83 -177(5)
S9 C81 C86 C85 174(5)
S9 C81 C87 C89 177(5)
S10 C91 C92 C93 -176(6)
S10 C91 C96 C95 176(5)
S10 C91 C97 C100 179(7)
S11 C101 C102 C103 -180(5)
S11 C101 C106 C105 -180(5)
S11 C101 C107 C110 -178(4)
S12 C111 C112 C113 -174(4)
S12 C111 C116 C115 -178(5)
S12 C111 C117 C119 -178(5)
S13 C121 C122 C123 176(5)
S13 C121 C126 C125 -176(6)
S13 C121 C127 C130 -162(5)
S14 C131 C132 C135 176(5)
S14 C131 C133 C137 -172(4)
S14 C131 C134 C140 -177(5)
S15 C141 C142 C143 -171(6)
S15 C141 C146 C145 -176(6)
S15 C141 C147 C148 -174(6)
C1 C2 C3 C4 59(8)
C1 C2 C3 C8 -57(8)
C1 C7 C9 C8 64(8)
C1 C7 C9 C10 -46(9)
C2 C1 C6 C5 71(7)
C2 C1 C7 C9 -72(7)
C2 C3 C4 C5 -66(8)
C2 C3 C8 C9 61(9)
C3 C4 C5 C6 63(8)
C3 C4 C5 C10 -55(8)
C3 C8 C9 C7 -60(8)
C3 C8 C9 C10 56(8)
C4 C3 C8 C9 -58(8)
C4 C5 C6 C1 -65(7)
C4 C5 C10 C9 60(9)
C6 C1 C2 C3 -66(7)
C6 C1 C7 C9 57(10)
C6 C5 C10 C9 -50(12)
C7 C1 C2 C3 67(7)
C7 C1 C6 C5 -56(9)
C7 C9 C10 C5 50(11)
C8 C3 C4 C5 53(8)
C8 C9 C10 C5 -61(10)
C10 C5 C6 C1 49(10)
C11 C12 C13 C14 -33(14)
C11 C12 C13 C20 75(10)
C12 C11 C16 C15 -47(14)
C12 C11 C19 C18 60(11)
C12 C13 C14 C15 35(13)
C12 C13 C20 C18 -70(10)
C13 C14 C15 C16 -40(12)
C13 C14 C15 C17 75(9)
C14 C13 C20 C18 53(10)
C14 C15 C16 C11 46(13)
C14 C15 C17 C18 -64(9)
C15 C17 C18 C19 -59(11)
C15 C17 C18 C20 71(12)
C16 C11 C12 C13 37(13)
C16 C11 C19 C18 -64(11)
C16 C15 C17 C18 52(13)
C17 C15 C16 C11 -62(14)
C17 C18 C19 C11 66(12)
C17 C18 C20 C13 -58(10)
C19 C11 C12 C13 -78(10)
C19 C11 C16 C15 68(12)
C19 C18 C20 C13 73(9)
C20 C13 C14 C15 -67(10)
C20 C18 C19 C11 -69(12)
C21 C22 C23 C24 47(8)
C21 C22 C23 C30 -62(8)
C21 C27 C29 C28 -49(9)
C21 C27 C29 C30 58(9)
C22 C21 C26 C25 61(9)
C22 C21 C27 C29 -68(9)
C22 C23 C24 C25 -46(9)
C22 C23 C30 C29 59(8)
C23 C24 C25 C26 50(9)
C23 C24 C25 C28 -62(8)
C24 C23 C30 C29 -59(9)
C24 C25 C26 C21 -58(9)
C24 C25 C28 C29 66(10)
C25 C28 C29 C27 50(10)
C25 C28 C29 C30 -60(9)
C26 C21 C22 C23 -52(8)
C26 C21 C27 C29 53(9)
C26 C25 C28 C29 -53(10)
C27 C21 C22 C23 68(8)
C27 C21 C26 C25 -57(9)
C27 C29 C30 C23 -57(9)
C28 C25 C26 C21 52(8)
C28 C29 C30 C23 56(9)
C30 C23 C24 C25 62(8)
C31 C32 C33 C34 69(10)
C31 C32 C33 C39 -49(12)
C31 C37 C40 C38 -53(14)
C31 C37 C40 C39 61(12)
C32 C31 C36 C35 37(14)
C32 C31 C37 C40 -62(15)
C32 C33 C34 C35 -90(9)
C32 C33 C39 C40 72(10)
C33 C34 C35 C36 74(10)
C33 C34 C35 C38 -22(13)
C33 C39 C40 C37 -76(10)
C33 C39 C40 C38 36(11)
C34 C33 C39 C40 -18(12)
C34 C35 C36 C31 -34(13)
C34 C35 C38 C40 46(14)
C35 C38 C40 C37 51(14)
C35 C38 C40 C39 -51(12)
C36 C31 C32 C33 -62(13)
C36 C31 C37 C40 67(11)
C36 C35 C38 C40 -59(11)
C37 C31 C32 C33 47(13)
C37 C31 C36 C35 -87(9)
C38 C35 C36 C31 85(10)
C39 C33 C34 C35 11(12)
C41 C42 C43 C44 -63(8)
C41 C42 C43 C50 62(7)
C41 C47 C49 C48 59(8)
C41 C47 C49 C50 -58(8)
C42 C41 C46 C45 -65(8)
C42 C41 C47 C49 59(8)
C42 C43 C44 C45 65(7)
C42 C43 C50 C49 -70(8)
C43 C44 C45 C46 -65(7)
C43 C44 C45 C48 58(8)
C44 C43 C50 C49 49(9)
C44 C45 C46 C41 68(9)
C44 C45 C48 C49 -56(9)
C45 C48 C49 C47 -62(8)
C45 C48 C49 C50 46(9)
C46 C41 C42 C43 62(7)
C46 C41 C47 C49 -60(9)
C46 C45 C48 C49 65(9)
C47 C41 C42 C43 -60(8)
C47 C41 C46 C45 53(10)
C47 C49 C50 C43 63(8)
C48 C45 C46 C41 -56(9)
C48 C49 C50 C43 -41(9)
C50 C43 C44 C45 -54(8)
C51 C52 C53 C54 -55(7)
C51 C52 C53 C58 53(7)
C51 C57 C60 C58 -71(7)
C51 C57 C60 C59 53(7)
C52 C51 C56 C55 -61(7)
C52 C51 C57 C60 70(6)
C52 C53 C54 C55 53(9)
C52 C53 C58 C60 -60(8)
C53 C54 C55 C56 -56(10)
C53 C54 C55 C59 60(9)
C53 C58 C60 C57 74(8)
C53 C58 C60 C59 -53(9)
C54 C53 C58 C60 47(9)
C54 C55 C56 C51 55(9)
C54 C55 C59 C60 -55(8)
C55 C59 C60 C57 -68(8)
C55 C59 C60 C58 54(9)
C56 C51 C52 C53 69(7)
C56 C51 C57 C60 -56(8)
C56 C55 C59 C60 67(7)
C57 C51 C52 C53 -65(7)
C57 C51 C56 C55 63(8)
C58 C53 C54 C55 -54(9)
C59 C55 C56 C51 -62(7)
C61 C62 C70 C68 -76(8)
C61 C62 C70 C69 76(10)
C61 C63 C66 C67 26(16)
C61 C63 C66 C69 -83(9)
C61 C64 C65 C67 -55(14)
C61 C64 C65 C68 60(11)
C62 C61 C63 C66 74(10)
C62 C61 C64 C65 -51(11)
C63 C61 C62 C70 -58(9)
C63 C61 C64 C65 54(12)
C63 C66 C67 C65 -24(15)
C64 C61 C62 C70 51(9)
C64 C61 C63 C66 -30(11)
C64 C65 C67 C66 28(12)
C64 C65 C68 C70 -80(8)
C65 C68 C70 C62 85(7)
C65 C68 C70 C69 -26(18)
C66 C69 C70 C62 -78(7)
C66 C69 C70 C68 31(17)
C67 C65 C68 C70 37(9)
C68 C65 C67 C66 -79(9)
C69 C66 C67 C65 81(8)
C71 C72 C73 C74 58(10)
C71 C72 C73 C79 -53(9)
C71 C77 C78 C79 43(11)
C71 C77 C78 C80 -58(9)
C72 C71 C76 C75 56(9)
C72 C71 C77 C78 -55(10)
C72 C73 C74 C75 -54(10)
C72 C73 C79 C78 51(11)
C73 C74 C75 C76 51(11)
C73 C74 C75 C80 -60(9)
C74 C73 C79 C78 -66(10)
C74 C75 C76 C71 -56(11)
C74 C75 C80 C78 56(9)
C76 C71 C72 C73 -56(8)
C76 C71 C77 C78 60(10)
C76 C75 C80 C78 -66(8)
C77 C71 C72 C73 60(9)
C77 C71 C76 C75 -63(10)
C77 C78 C79 C73 -44(12)
C77 C78 C80 C75 63(9)
C79 C73 C74 C75 58(9)
C79 C78 C80 C75 -47(8)
C80 C75 C76 C71 63(9)
C80 C78 C79 C73 59(10)
C81 C82 C83 C84 57(8)
C81 C82 C83 C90 -66(7)
C81 C87 C89 C88 -42(8)
C81 C87 C89 C90 75(7)
C82 C81 C86 C85 56(8)
C82 C81 C87 C89 -72(7)
C82 C83 C84 C85 -54(8)
C82 C83 C90 C89 59(8)
C83 C84 C85 C86 63(8)
C83 C84 C85 C88 -63(8)
C84 C83 C90 C89 -64(8)
C84 C85 C86 C81 -65(9)
C84 C85 C88 C89 65(9)
C85 C88 C89 C87 59(9)
C85 C88 C89 C90 -60(8)
C86 C81 C82 C83 -57(7)
C86 C81 C87 C89 49(9)
C86 C85 C88 C89 -68(8)
C87 C81 C82 C83 71(7)
C87 C81 C86 C85 -59(9)
C87 C89 C90 C83 -65(8)
C88 C85 C86 C81 63(8)
C88 C89 C90 C83 54(7)
C90 C83 C84 C85 64(7)
C91 C92 C93 C94 62(11)
C91 C92 C93 C98 -59(13)
C91 C97 C100 C98 51(12)
C91 C97 C100 C99 -70(10)
C92 C91 C96 C95 60(9)
C92 C91 C97 C100 -60(10)
C92 C93 C94 C95 -88(11)
C92 C93 C98 C100 65(14)
C93 C94 C95 C96 76(11)
C93 C94 C95 C99 -15(14)
C93 C98 C100 C97 -61(13)
C93 C98 C100 C99 50(12)
C94 C93 C98 C100 -49(14)
C94 C95 C99 C100 12(11)
C95 C99 C100 C97 89(8)
C95 C99 C100 C98 -27(10)
C96 C91 C92 C93 -65(9)
C96 C91 C97 C100 69(11)
C96 C95 C99 C100 -80(8)
C97 C91 C92 C93 63(10)
C97 C91 C96 C95 -69(10)
C98 C93 C94 C95 31(15)
C101 C102 C103 C104 -59(8)
C101 C102 C103 C108 73(8)
C101 C107 C110 C108 -74(6)
C101 C107 C110 C109 41(8)
C102 C101 C106 C105 -62(8)
C102 C101 C107 C110 73(7)
C102 C103 C104 C105 62(8)
C102 C103 C108 C110 -70(8)
C103 C104 C105 C106 -67(8)
C103 C104 C105 C109 68(9)
C103 C108 C110 C107 69(7)
C103 C108 C110 C109 -51(9)
C104 C103 C108 C110 60(9)
C104 C105 C106 C101 67(8)
C104 C105 C109 C110 -73(9)
C105 C109 C110 C107 -46(10)
C105 C109 C110 C108 64(9)
C106 C101 C102 C103 59(9)
C106 C101 C107 C110 -51(9)
C106 C105 C109 C110 56(10)
C107 C101 C102 C103 -68(7)
C107 C101 C106 C105 54(9)
C108 C103 C104 C105 -67(9)
C109 C105 C106 C101 -59(10)
C111 C112 C113 C114 54(9)
C111 C112 C113 C120 -70(8)
C111 C117 C119 C118 -68(9)
C111 C117 C119 C120 59(8)
C112 C111 C116 C115 60(8)
C112 C111 C117 C119 -52(9)
C112 C113 C114 C115 -57(8)
C112 C113 C120 C119 65(7)
C113 C114 C115 C116 58(7)
C113 C114 C115 C118 -58(8)
C114 C113 C120 C119 -59(7)
C114 C115 C116 C111 -60(7)
C114 C115 C118 C119 52(7)
C115 C118 C119 C117 60(7)
C115 C118 C119 C120 -60(7)
C116 C111 C112 C113 -53(7)
C116 C111 C117 C119 59(8)
C116 C115 C118 C119 -57(8)
C117 C111 C112 C113 58(7)
C117 C111 C116 C115 -50(8)
C117 C119 C120 C113 -59(6)
C118 C115 C116 C111 54(9)
C118 C119 C120 C113 60(7)
C120 C113 C114 C115 64(8)
C121 C122 C123 C124 -59(9)
C121 C122 C123 C128 60(9)
C121 C127 C130 C128 -72(7)
C121 C127 C130 C129 36(11)
C122 C121 C126 C125 -53(9)
C122 C121 C127 C130 76(8)
C122 C123 C124 C125 56(9)
C122 C123 C128 C130 -65(8)
C123 C124 C125 C126 -58(9)
C123 C124 C125 C129 60(8)
C123 C128 C130 C127 70(7)
C123 C128 C130 C129 -52(9)
C124 C123 C128 C130 53(8)
C124 C125 C126 C121 54(9)
C124 C125 C129 C130 -70(11)
C125 C129 C130 C127 -39(13)
C125 C129 C130 C128 62(9)
C126 C121 C122 C123 57(9)
C126 C121 C127 C130 -47(8)
C126 C125 C129 C130 53(11)
C127 C121 C122 C123 -64(9)
C127 C121 C126 C125 68(8)
C128 C123 C124 C125 -62(8)
C129 C125 C126 C121 -64(9)
C131 C132 C135 C136 -60(7)
C131 C132 C135 C139 60(8)
C131 C133 C137 C136 60(8)
C131 C133 C137 C138 -73(7)
C131 C134 C140 C138 59(7)
C131 C134 C140 C139 -67(8)
C132 C131 C133 C137 -53(7)
C132 C131 C134 C140 61(7)
C132 C135 C136 C137 64(7)
C132 C135 C139 C140 -64(7)
C133 C131 C132 C135 63(8)
C133 C131 C134 C140 -64(7)
C133 C137 C138 C140 71(7)
C134 C131 C132 C135 -62(7)
C134 C131 C133 C137 69(6)
C135 C136 C137 C133 -69(9)
C135 C136 C137 C138 60(8)
C135 C139 C140 C134 71(8)
C135 C139 C140 C138 -55(8)
C136 C135 C139 C140 49(8)
C136 C137 C138 C140 -64(8)
C137 C138 C140 C134 -66(7)
C137 C138 C140 C139 60(7)
C139 C135 C136 C137 -50(8)
C141 C142 C143 C144 -71(9)
C141 C142 C143 C150 57(11)
C141 C147 C148 C149 47(10)
C141 C147 C148 C150 -70(9)
C142 C141 C146 C145 -62(8)
C142 C141 C147 C148 68(9)
C142 C143 C144 C145 57(8)
C142 C143 C150 C148 -58(10)
C143 C144 C145 C146 -51(10)
C143 C144 C145 C149 60(7)
C144 C143 C150 C148 64(8)
C144 C145 C146 C141 50(11)
C144 C145 C149 C148 -66(8)
C146 C141 C142 C143 78(8)
C146 C141 C147 C148 -55(10)
C146 C145 C149 C148 56(8)
C147 C141 C142 C143 -50(9)
C147 C141 C146 C145 60(10)
C147 C148 C149 C145 -49(10)
C147 C148 C150 C143 59(9)
C149 C145 C146 C141 -56(8)
C149 C148 C150 C143 -60(8)
C150 C143 C144 C145 -75(8)
C150 C148 C149 C145 66(7)
